data_4134636
loop_
_publ_author_name
'Toniolo, Davide'
'Scopelliti, Rosario'
'Zivkovic, Ivica'
'Mazzanti, Marinella'

_publ_section_title
;
 Assembly of High-Spin [Fe<sub>3</sub>] Clusters by Ligand-Based
 Multielectron Reduction.
;
_journal_issue 16
_journal_name_full 'Journal of the American Chemical Society'
_journal_page_first 7301
_journal_page_last 7305
_journal_paper_doi 10.1021/jacs.0c01664
_journal_volume 142
_journal_year 2020
_chemical_formula_moiety 'C176 H196 Fe6 N12 Na12 O26'
_chemical_formula_sum 'C176 H196 Fe6 N12 Na12 O26'
_chemical_formula_weight 3506.44
_space_group_crystal_system monoclinic
_space_group_IT_number 14
_space_group_name_Hall '-P 2ybc'
_space_group_name_H-M_alt 'P 1 21/c 1'
_atom_sites_solution_hydrogens geom
_atom_sites_solution_primary dual
_atom_sites_solution_secondary difmap
_audit_creation_method SHELXL-2018/3
_cell_angle_alpha 90
_cell_angle_beta 105.404(3)
_cell_angle_gamma 90
_cell_formula_units_Z 2
_cell_length_a 13.4845(3)
_cell_length_b 33.0195(12)
_cell_length_c 22.9829(7)
_cell_measurement_reflns_used 17529
_cell_measurement_temperature 140.00(10)
_cell_measurement_theta_max 75.5880
_cell_measurement_theta_min 3.3280
_cell_volume 9865.6(5)
_computing_cell_refinement 'CrysAlisPro 1.171.38.46 (Rigaku OD, 2015)'
_computing_data_collection 'CrysAlisPro 1.171.38.46 (Rigaku OD, 2015)'
_computing_data_reduction 'CrysAlisPro 1.171.38.46 (Rigaku OD, 2015)'
_computing_molecular_graphics 'Mercury 4.0.0 (CCDC, 2018)'
_computing_publication_material 'CIFTab (Sheldrick, 2015)'
_computing_structure_refinement 'SHELXL-2018/3 (Sheldrick, 2018)'
_computing_structure_solution 'SHELXT (Sheldrick, 2015)'
_diffrn_ambient_environment N~2~
_diffrn_ambient_temperature 140.00(10)
_diffrn_detector 'CCD plate'
_diffrn_detector_area_resol_mean 5.2817
_diffrn_detector_type AtlasS2
_diffrn_measured_fraction_theta_full 0.996
_diffrn_measured_fraction_theta_max 0.982
_diffrn_measurement_details
;
List of Runs (angles in degrees, time in seconds):

  # Type    Start    End  Width  t~exp~   \w     \q     \k     \f   Frames
--------------------------------------------------------------------------
  1  \w   -120.00  47.00   1.00    7.50    --  -40.91   0.00 -60.00  167
  2  \w    -62.00  15.00   1.00    7.50    --  -40.91  38.00 150.00   77
  3  \w     26.00  80.00   1.00    7.50    --   40.91-125.00  60.00   54
  4  \w     28.00  97.00   1.00    7.50    --   40.91-125.00-120.00   69
  5  \w      6.00  54.00   1.00    7.50    --   40.91 -99.00 -60.00   48
  6  \w     70.00  97.00   1.00   30.00    --  111.85 -94.00 150.00   27
  7  \w     99.00 146.00   1.00   30.00    --  111.85 125.00 150.00   47
  8  \w     38.00 140.00   1.00   30.00    --  111.85 -30.00  30.00  102
  9  \w     61.00 122.00   1.00   30.00    --  111.85-125.00   0.00   61
 10  \w     55.00 141.00   1.00   30.00    --  111.85 -77.00  60.00   86
 11  \w     96.00 175.00   1.00   30.00    --  111.85 125.00 120.00   79
 12  \w    100.00 140.00   1.00   30.00    --  111.85 125.00  90.00   40
 13  \w     39.00  99.00   1.00   30.00    --  111.85 -94.00  60.00   60
 14  \w     93.00 151.00   1.00   30.00    --  111.85  30.00 -60.00   58
 15  \w     67.00 104.00   1.00   30.00    --  111.85 -94.00-150.00   37
 16  \w     39.00  79.00   1.00   30.00    --  111.85 -30.00-180.00   40
 17  \w     86.00 178.00   1.00   30.00    --  111.85  45.00-150.00   92
 18  \w     40.00 138.00   1.00   30.00    --  111.85 -61.00-180.00   98
;
_diffrn_measurement_device 'four-circle diffractometer'
_diffrn_measurement_device_type 'SuperNova, Dual, Cu at zero, AtlasS2'
_diffrn_measurement_method '\w scans'
_diffrn_radiation_monochromator mirror
_diffrn_radiation_probe x-ray
_diffrn_radiation_type 'Cu K\a'
_diffrn_radiation_wavelength 1.54184
_diffrn_reflns_av_R_equivalents 0.0584
_diffrn_reflns_av_unetI/netI 0.0523
_diffrn_reflns_Laue_measured_fraction_full 0.996
_diffrn_reflns_Laue_measured_fraction_max 0.982
_diffrn_reflns_limit_h_max 13
_diffrn_reflns_limit_h_min -16
_diffrn_reflns_limit_k_max 39
_diffrn_reflns_limit_k_min -41
_diffrn_reflns_limit_l_max 27
_diffrn_reflns_limit_l_min -28
_diffrn_reflns_number 69497
_diffrn_reflns_point_group_measured_fraction_full 0.996
_diffrn_reflns_point_group_measured_fraction_max 0.982
_diffrn_reflns_theta_full 67.684
_diffrn_reflns_theta_max 76.077
_diffrn_reflns_theta_min 2.676
_diffrn_source 'micro-focus sealed X-ray tube'
_diffrn_source_type 'SuperNova (Cu) X-ray Source'
_exptl_absorpt_coefficient_mu 4.209
_exptl_absorpt_correction_T_max 1.000
_exptl_absorpt_correction_T_min 0.315
_exptl_absorpt_correction_type gaussian
_exptl_absorpt_process_details
;
CrysAlisPro 1.171.38.46 (Rigaku Oxford Diffraction, 2015)
Numerical absorption correction based on gaussian integration over
a multifaceted crystal model.
Empirical absorption correction using spherical harmonics,
 implemented in SCALE3 ABSPACK scaling algorithm.
;
_exptl_crystal_colour black
_exptl_crystal_density_diffrn 1.180
_exptl_crystal_description prism
_exptl_crystal_F_000 3664
_exptl_crystal_size_max 0.572
_exptl_crystal_size_mid 0.217
_exptl_crystal_size_min 0.164
_refine_diff_density_max 2.379
_refine_diff_density_min -0.752
_refine_diff_density_rms 0.127
_refine_ls_extinction_method none
_refine_ls_goodness_of_fit_ref 1.073
_refine_ls_hydrogen_treatment constr
_refine_ls_matrix_type full
_refine_ls_number_parameters 1055
_refine_ls_number_reflns 20221
_refine_ls_number_restraints 1812
_refine_ls_restrained_S_all 1.040
_refine_ls_R_factor_all 0.1049
_refine_ls_R_factor_gt 0.0958
_refine_ls_shift/su_max 0.001
_refine_ls_shift/su_mean 0.000
_refine_ls_structure_factor_coef Fsqd
_refine_ls_weighting_details 'w=1/[\s^2^(Fo^2^)+(0.1400P)^2^+33.5565P] where P=(Fo^2^+2Fc^2^)/3'
_refine_ls_weighting_scheme calc
_refine_ls_wR_factor_gt 0.2570
_refine_ls_wR_factor_ref 0.2640
_reflns_Friedel_coverage 0.000
_reflns_number_gt 17161
_reflns_number_total 20221
_reflns_threshold_expression 'I > 2\s(I)'
_cod_data_source_file ja0c01664_si_003.cif
_cod_data_source_block dt200
_cod_depositor_comments 'Adding full bibliography for 4134635--4134636.cif.'
_cod_original_cell_volume 9865.5(5)
_cod_original_sg_symbol_H-M 'P 21/c'
_cod_database_code 4134636
_shelx_shelxl_version_number 2018/3
_shelx_space_group_comment
;
The symmetry employed for this shelxl refinement is uniquely defined
by the following loop, which should always be used as a source of
symmetry information in preference to the above space-group names.
They are only intended as comments.
;
_shelx_estimated_absorpt_t_min 0.197
_shelx_estimated_absorpt_t_max 0.545

loop_
_space_group_symop_operation_xyz
'x, y, z'
'-x, y+1/2, -z+1/2'
'-x, -y, -z'
'x, -y-1/2, z-1/2'

loop_
_atom_site_label
_atom_site_type_symbol
_atom_site_fract_x
_atom_site_fract_y
_atom_site_fract_z
_atom_site_U_iso_or_equiv
_atom_site_adp_type
_atom_site_occupancy
_atom_site_site_symmetry_order
_atom_site_calc_flag
_atom_site_refinement_flags_posn
_atom_site_refinement_flags_adp
_atom_site_refinement_flags_occupancy
_atom_site_disorder_assembly
_atom_site_disorder_group
Fe1 Fe 0.68015(5) 0.30920(2) 0.63097(3) 0.02248(18) Uani 1 1 d . . . . .
Fe2 Fe 0.66160(5) 0.25640(2) 0.55465(3) 0.02240(17) Uani 1 1 d . . . . .
Fe3 Fe 0.61149(5) 0.33504(2) 0.53056(3) 0.02095(17) Uani 1 1 d . . . . .
Na1 Na 0.63399(14) 0.41689(6) 0.48178(9) 0.0277(4) Uani 1 1 d . . . . .
Na2 Na 0.48119(15) 0.35547(7) 0.38120(9) 0.0320(4) Uani 1 1 d . . . . .
Na3 Na 0.39524(14) 0.48077(6) 0.51352(10) 0.0308(4) Uani 1 1 d . . . . .
Na4 Na 0.41662(15) 0.23357(7) 0.51113(10) 0.0368(5) Uani 1 1 d . . . . .
Na5 Na 0.70515(17) 0.18504(7) 0.48669(11) 0.0401(5) Uani 1 1 d . . . . .
Na6 Na 0.94712(16) 0.31587(8) 0.62299(12) 0.0440(6) Uani 1 1 d . . . . .
O1 O 0.5754(3) 0.20160(11) 0.53104(16) 0.0291(7) Uani 1 1 d . . . . .
O2 O 0.4891(2) 0.36925(11) 0.48020(15) 0.0255(7) Uani 1 1 d . . . . .
O3 O 0.8231(3) 0.31355(12) 0.67220(18) 0.0331(8) Uani 1 1 d . . . . .
O4 O 0.5467(2) 0.28131(10) 0.48842(15) 0.0236(6) Uani 1 1 d . . . . .
O5 O 0.5730(2) 0.46372(10) 0.53846(15) 0.0262(7) Uani 1 1 d . . . . .
O6 O 0.6277(2) 0.38335(11) 0.39133(16) 0.0298(7) Uani 1 1 d . . . . .
O7 O 0.3667(3) 0.37027(15) 0.28855(19) 0.0459(10) Uani 1 1 d . . . . .
O8 O 0.2771(3) 0.52113(12) 0.54603(18) 0.0343(8) Uani 1 1 d . . . . .
O9 O 0.2584(3) 0.26461(13) 0.46285(19) 0.0391(9) Uani 1 1 d . . . . .
O10 O 0.3174(3) 0.17299(15) 0.4862(2) 0.0524(11) Uani 1 1 d . . . . .
O11 O 0.6425(4) 0.16119(17) 0.3900(2) 0.0529(11) Uani 1 1 d . U . . .
O12 O 0.8252(4) 0.13640(17) 0.5266(2) 0.0590(12) Uani 1 1 d D U . . .
O13 O 1.1058(3) 0.32153(16) 0.6933(2) 0.0563(12) Uani 1 1 d D U . . .
N1 N 0.6072(3) 0.25471(13) 0.63405(19) 0.0243(8) Uani 1 1 d . . . . .
N2 N 0.5336(3) 0.32957(12) 0.60952(18) 0.0225(7) Uani 1 1 d . . . . .
N3 N 0.7808(3) 0.23362(14) 0.61206(18) 0.0258(8) Uani 1 1 d . . . . .
N4 N 0.7600(3) 0.25865(12) 0.50396(17) 0.0223(7) Uani 1 1 d . . . . .
N5 N 0.6677(3) 0.38227(12) 0.58855(18) 0.0238(8) Uani 1 1 d . . . . .
N6 N 0.7450(3) 0.34806(12) 0.50958(18) 0.0231(8) Uani 1 1 d . . . . .
C1 C 0.5854(3) 0.17175(16) 0.5709(2) 0.0281(9) Uani 1 1 d . . . . .
C2 C 0.5601(5) 0.13238(18) 0.5510(3) 0.0386(12) Uani 1 1 d . . . . .
H2 H 0.536010 0.127840 0.508814 0.046 Uiso 1 1 calc R U . . .
C3 C 0.5681(5) 0.09966(19) 0.5889(3) 0.0449(13) Uani 1 1 d . . . . .
H3 H 0.549764 0.073369 0.572856 0.054 Uiso 1 1 calc R U . . .
C4 C 0.6031(5) 0.10532(18) 0.6509(3) 0.0411(12) Uani 1 1 d . . . . .
H4 H 0.608413 0.083227 0.678069 0.049 Uiso 1 1 calc R U . . .
C5 C 0.6299(4) 0.14388(17) 0.6718(3) 0.0331(11) Uani 1 1 d . . . . .
H5 H 0.655239 0.147821 0.714115 0.040 Uiso 1 1 calc R U . . .
C6 C 0.6218(3) 0.17744(15) 0.6342(2) 0.0259(9) Uani 1 1 d . . . . .
C7 C 0.6567(3) 0.21808(15) 0.6648(2) 0.0235(9) Uani 1 1 d . . . . .
H7 H 0.645580 0.217407 0.706049 0.028 Uiso 1 1 calc R U . . .
C8 C 0.5034(3) 0.26056(15) 0.6308(2) 0.0241(9) Uani 1 1 d . . . . .
C9 C 0.4375(3) 0.22986(16) 0.6417(2) 0.0259(9) Uani 1 1 d . . . . .
H9 H 0.462916 0.203025 0.649667 0.031 Uiso 1 1 calc R U . . .
C10 C 0.3355(4) 0.23834(16) 0.6411(2) 0.0290(10) Uani 1 1 d . . . . .
H10 H 0.292220 0.217473 0.648851 0.035 Uiso 1 1 calc R U . . .
C11 C 0.2986(4) 0.27679(16) 0.6291(2) 0.0286(10) Uani 1 1 d . . . . .
H11 H 0.229367 0.282527 0.628613 0.034 Uiso 1 1 calc R U . . .
C12 C 0.3614(3) 0.30798(16) 0.6176(2) 0.0263(9) Uani 1 1 d . . . . .
H12 H 0.334212 0.334567 0.609732 0.032 Uiso 1 1 calc R U . . .
C13 C 0.4634(3) 0.30049(16) 0.6175(2) 0.0243(9) Uani 1 1 d . . . . .
C14 C 0.5094(3) 0.37212(15) 0.6166(2) 0.0240(9) Uani 1 1 d . . . . .
H14 H 0.483702 0.373600 0.653554 0.029 Uiso 1 1 calc R U . . .
C15 C 0.4236(3) 0.39000(14) 0.5648(2) 0.0242(9) Uani 1 1 d . . . . .
C16 C 0.3419(4) 0.40800(15) 0.5814(2) 0.0274(10) Uani 1 1 d . . . . .
H16 H 0.346160 0.410783 0.623133 0.033 Uiso 1 1 calc R U . . .
C17 C 0.2539(4) 0.42215(15) 0.5393(3) 0.0321(11) Uani 1 1 d . . . . .
H17 H 0.198607 0.433376 0.552341 0.039 Uiso 1 1 calc R U . . .
C18 C 0.2482(4) 0.41961(16) 0.4783(3) 0.0317(10) Uani 1 1 d . . . . .
H18 H 0.188852 0.428960 0.449062 0.038 Uiso 1 1 calc R U . . .
C19 C 0.3308(4) 0.40318(16) 0.4604(3) 0.0303(10) Uani 1 1 d . . . . .
H19 H 0.328106 0.402922 0.418643 0.036 Uiso 1 1 calc R U . . .
C20 C 0.4184(3) 0.38686(14) 0.5023(2) 0.0239(9) Uani 1 1 d . . . . .
C21 C 0.8503(3) 0.29171(17) 0.7232(2) 0.0283(10) Uani 1 1 d . . . . .
C22 C 0.9039(4) 0.31152(18) 0.7766(3) 0.0344(11) Uani 1 1 d . . . . .
H22 H 0.921672 0.339246 0.774788 0.041 Uiso 1 1 calc R U . . .
C23 C 0.9310(4) 0.29191(19) 0.8309(2) 0.0358(11) Uani 1 1 d . . . . .
H23 H 0.965582 0.306143 0.866461 0.043 Uiso 1 1 calc R U . . .
C24 C 0.9078(4) 0.25107(19) 0.8340(2) 0.0337(11) Uani 1 1 d . . . . .
H24 H 0.925869 0.237054 0.871481 0.040 Uiso 1 1 calc R U . . .
C25 C 0.8578(3) 0.23137(18) 0.7815(2) 0.0290(10) Uani 1 1 d . . . . .
H25 H 0.841822 0.203512 0.783989 0.035 Uiso 1 1 calc R U . . .
C26 C 0.8293(3) 0.24987(16) 0.7250(2) 0.0251(9) Uani 1 1 d . . . . .
C27 C 0.7749(3) 0.22270(15) 0.6718(2) 0.0244(9) Uani 1 1 d . . . . .
H27 H 0.805750 0.195081 0.680318 0.029 Uiso 1 1 calc R U . . .
C28 C 0.8711(3) 0.23445(16) 0.5961(2) 0.0260(9) Uani 1 1 d . . . . .
C29 C 0.9676(4) 0.22331(17) 0.6325(2) 0.0313(11) Uani 1 1 d . . . . .
H29 H 0.974669 0.214075 0.672523 0.038 Uiso 1 1 calc R U . . .
C30 C 1.0540(4) 0.22582(19) 0.6096(3) 0.0353(12) Uani 1 1 d . . . . .
H30 H 1.119223 0.217651 0.634223 0.042 Uiso 1 1 calc R U . . .
C31 C 1.0459(4) 0.23990(19) 0.5523(3) 0.0363(12) Uani 1 1 d . . . . .
H31 H 1.105427 0.241649 0.537658 0.044 Uiso 1 1 calc R U . . .
C32 C 0.9493(3) 0.25175(16) 0.5151(2) 0.0282(10) Uani 1 1 d . . . . .
H32 H 0.944251 0.261836 0.475700 0.034 Uiso 1 1 calc R U . . .
C33 C 0.8604(3) 0.24878(15) 0.5358(2) 0.0242(9) Uani 1 1 d . . . . .
C34 C 0.7460(3) 0.28380(15) 0.4503(2) 0.0239(9) Uani 1 1 d . . . . .
H34 H 0.790897 0.271463 0.426697 0.029 Uiso 1 1 calc R U . . .
C35 C 0.6359(3) 0.28060(15) 0.4094(2) 0.0247(9) Uani 1 1 d . . . . .
C36 C 0.6245(4) 0.27919(17) 0.3470(2) 0.0308(11) Uani 1 1 d . . . . .
H36 H 0.684375 0.280966 0.332765 0.037 Uiso 1 1 calc R U . . .
C37 C 0.5297(4) 0.27531(18) 0.3052(2) 0.0339(11) Uani 1 1 d . . . . .
H37 H 0.524686 0.274433 0.263251 0.041 Uiso 1 1 calc R U . . .
C38 C 0.4410(4) 0.27270(18) 0.3262(3) 0.0344(11) Uani 1 1 d . . . . .
H38 H 0.375050 0.270257 0.298460 0.041 Uiso 1 1 calc R U . . .
C39 C 0.4508(4) 0.27371(16) 0.3875(2) 0.0298(10) Uani 1 1 d . . . . .
H39 H 0.390668 0.271036 0.401268 0.036 Uiso 1 1 calc R U . . .
C40 C 0.5460(3) 0.27854(15) 0.4302(2) 0.0251(9) Uani 1 1 d . . . . .
C41 C 0.5780(3) 0.47089(15) 0.5956(2) 0.0261(9) Uani 1 1 d . . . . .
C42 C 0.5585(4) 0.51074(16) 0.6132(3) 0.0343(11) Uani 1 1 d . . . . .
H42 H 0.546293 0.531617 0.583727 0.041 Uiso 1 1 calc R U . . .
C43 C 0.5567(5) 0.52039(18) 0.6711(3) 0.0434(13) Uani 1 1 d . . . . .
H43 H 0.540897 0.547247 0.680454 0.052 Uiso 1 1 calc R U . . .
C44 C 0.5776(5) 0.4913(2) 0.7154(3) 0.0476(14) Uani 1 1 d . . . . .
H44 H 0.578769 0.497838 0.755842 0.057 Uiso 1 1 calc R U . . .
C45 C 0.5971(4) 0.45189(18) 0.6996(2) 0.0347(11) Uani 1 1 d . . . . .
H45 H 0.610707 0.431721 0.730174 0.042 Uiso 1 1 calc R U . . .
C46 C 0.5978(3) 0.44060(15) 0.6415(2) 0.0255(9) Uani 1 1 d . . . . .
C47 C 0.6134(3) 0.39587(15) 0.6318(2) 0.0252(9) Uani 1 1 d . . . . .
H47 H 0.654008 0.385270 0.671760 0.030 Uiso 1 1 calc R U . . .
C48 C 0.7680(3) 0.39253(14) 0.5949(2) 0.0226(9) Uani 1 1 d . . . . .
C49 C 0.8312(4) 0.41732(16) 0.6387(2) 0.0294(10) Uani 1 1 d . . . . .
H49 H 0.804187 0.429358 0.668767 0.035 Uiso 1 1 calc R U . . .
C50 C 0.9335(4) 0.42474(18) 0.6389(3) 0.0364(12) Uani 1 1 d . . . . .
H50 H 0.975348 0.441474 0.669294 0.044 Uiso 1 1 calc R U . . .
C51 C 0.9739(4) 0.40778(17) 0.5951(3) 0.0324(11) Uani 1 1 d . . . . .
H51 H 1.042996 0.413380 0.595113 0.039 Uiso 1 1 calc R U . . .
C52 C 0.9136(4) 0.38245(15) 0.5507(2) 0.0283(10) Uani 1 1 d . . . . .
H52 H 0.942711 0.370916 0.521165 0.034 Uiso 1 1 calc R U . . .
C53 C 0.8103(3) 0.37369(15) 0.5491(2) 0.0252(9) Uani 1 1 d . . . . .
C54 C 0.7890(3) 0.32755(15) 0.4665(2) 0.0233(9) Uani 1 1 d . . . . .
H54 H 0.862639 0.323255 0.488843 0.028 Uiso 1 1 calc R U . . .
C55 C 0.7940(3) 0.35202(15) 0.4110(2) 0.0244(9) Uani 1 1 d . . . . .
C56 C 0.8873(4) 0.34891(16) 0.3939(2) 0.0283(10) Uani 1 1 d . . . . .
H56 H 0.942334 0.333596 0.418431 0.034 Uiso 1 1 calc R U . . .
C57 C 0.9005(4) 0.36753(17) 0.3424(3) 0.0334(11) Uani 1 1 d . . . . .
H57 H 0.964063 0.365421 0.332125 0.040 Uiso 1 1 calc R U . . .
C58 C 0.8198(4) 0.38917(18) 0.3064(3) 0.0366(11) Uani 1 1 d . . . . .
H58 H 0.826777 0.401310 0.270214 0.044 Uiso 1 1 calc R U . . .
C59 C 0.7282(4) 0.39332(16) 0.3228(2) 0.0307(10) Uani 1 1 d . . . . .
H59 H 0.673472 0.408235 0.297165 0.037 Uiso 1 1 calc R U . . .
C60 C 0.7135(4) 0.37605(15) 0.3764(2) 0.0267(9) Uani 1 1 d . . . . .
C61 C 0.4198(5) 0.3749(3) 0.2434(3) 0.0545(17) Uani 1 1 d . . . . .
H61A H 0.433467 0.348133 0.227640 0.065 Uiso 1 1 calc R U . . .
H61B H 0.486190 0.388926 0.259873 0.065 Uiso 1 1 calc R U . . .
C62 C 0.3507(7) 0.3996(3) 0.1944(4) 0.070(2) Uani 1 1 d . . . . .
H62A H 0.365544 0.395073 0.154920 0.084 Uiso 1 1 calc R U . . .
H62B H 0.356230 0.428897 0.204024 0.084 Uiso 1 1 calc R U . . .
C63 C 0.2471(6) 0.3829(3) 0.1951(4) 0.070(2) Uani 1 1 d . . . . .
H63A H 0.226989 0.360483 0.165852 0.084 Uiso 1 1 calc R U . . .
H63B H 0.193844 0.404323 0.184966 0.084 Uiso 1 1 calc R U . . .
C64 C 0.2604(6) 0.3679(4) 0.2589(4) 0.087(3) Uani 1 1 d . . . . .
H64A H 0.220391 0.385009 0.279918 0.105 Uiso 1 1 calc R U . . .
H64B H 0.235958 0.339650 0.258509 0.105 Uiso 1 1 calc R U . . .
C65 C 0.2804(5) 0.51545(18) 0.6097(3) 0.0404(12) Uani 1 1 d . . . . .
H65A H 0.317400 0.538165 0.634200 0.048 Uiso 1 1 calc R U . . .
H65B H 0.316040 0.489860 0.625044 0.048 Uiso 1 1 calc R U . . .
C66 C 0.1686(5) 0.5141(2) 0.6128(3) 0.0488(15) Uani 1 1 d . . . . .
H66A H 0.143487 0.485869 0.611951 0.059 Uiso 1 1 calc R U . . .
H66B H 0.160416 0.527674 0.649681 0.059 Uiso 1 1 calc R U . . .
C67 C 0.1128(4) 0.5370(2) 0.5563(3) 0.0466(14) Uani 1 1 d . . . . .
H67A H 0.117802 0.566684 0.562942 0.056 Uiso 1 1 calc R U . . .
H67B H 0.039449 0.529167 0.542806 0.056 Uiso 1 1 calc R U . . .
C68 C 0.1711(4) 0.52373(17) 0.5111(3) 0.0342(11) Uani 1 1 d . . . . .
H68A H 0.146034 0.497114 0.493375 0.041 Uiso 1 1 calc R U . . .
H68B H 0.163072 0.543819 0.478234 0.041 Uiso 1 1 calc R U . . .
C69 C 0.2407(6) 0.3070(2) 0.4653(3) 0.0534(16) Uani 1 1 d . . . . .
H69A H 0.306197 0.321551 0.482429 0.064 Uiso 1 1 calc R U . . .
H69B H 0.193437 0.312715 0.490736 0.064 Uiso 1 1 calc R U . . .
C70 C 0.1927(6) 0.3204(2) 0.4005(3) 0.0556(16) Uani 1 1 d . . . . .
H70A H 0.132165 0.337947 0.398020 0.067 Uiso 1 1 calc R U . . .
H70B H 0.243226 0.335570 0.384498 0.067 Uiso 1 1 calc R U . . .
C71 C 0.1618(4) 0.2821(2) 0.3660(3) 0.0447(14) Uani 1 1 d . . . . .
H71A H 0.206152 0.276657 0.338825 0.054 Uiso 1 1 calc R U . . .
H71B H 0.089179 0.283395 0.341766 0.054 Uiso 1 1 calc R U . . .
C72 C 0.1760(5) 0.2503(2) 0.4144(3) 0.0508(16) Uani 1 1 d . . . . .
H72A H 0.112442 0.247085 0.427712 0.061 Uiso 1 1 calc R U . . .
H72B H 0.193790 0.223924 0.399393 0.061 Uiso 1 1 calc R U . . .
C73 C 0.3134(7) 0.1433(3) 0.4400(4) 0.072(2) Uani 1 1 d . . . . .
H73A H 0.379529 0.142279 0.428991 0.086 Uiso 1 1 calc R U . . .
H73B H 0.257634 0.149661 0.403472 0.086 Uiso 1 1 calc R U . . .
C74 C 0.2929(11) 0.1039(4) 0.4673(7) 0.112(4) Uani 1 1 d . . . . .
H74A H 0.255870 0.084764 0.435858 0.135 Uiso 1 1 calc R U . . .
H74B H 0.357672 0.091191 0.490817 0.135 Uiso 1 1 calc R U . . .
C75 C 0.2284(12) 0.1165(4) 0.5067(7) 0.126(5) Uani 1 1 d . . . . .
H75A H 0.235179 0.097232 0.540581 0.152 Uiso 1 1 calc R U . . .
H75B H 0.155178 0.118149 0.483789 0.152 Uiso 1 1 calc R U . . .
C76 C 0.2686(9) 0.1568(3) 0.5290(6) 0.092(3) Uani 1 1 d . . . . .
H76A H 0.211767 0.174687 0.532853 0.110 Uiso 1 1 calc R U . . .
H76B H 0.318679 0.154383 0.569125 0.110 Uiso 1 1 calc R U . . .
C77 C 0.5419(5) 0.1668(3) 0.3522(3) 0.0572(16) Uani 1 1 d . U . . .
H77A H 0.516310 0.194107 0.358491 0.069 Uiso 1 1 calc R U . . .
H77B H 0.494630 0.146442 0.361847 0.069 Uiso 1 1 calc R U . . .
C78 C 0.5463(6) 0.1620(3) 0.2872(4) 0.0660(18) Uani 1 1 d . U . . .
H78A H 0.526996 0.134173 0.272317 0.079 Uiso 1 1 calc R U . . .
H78B H 0.500423 0.181591 0.260430 0.079 Uiso 1 1 calc R U . . .
C79 C 0.6575(6) 0.1706(3) 0.2911(3) 0.0649(18) Uani 1 1 d . U . . .
H79A H 0.680481 0.155933 0.259348 0.078 Uiso 1 1 calc R U . . .
H79B H 0.670012 0.199915 0.287905 0.078 Uiso 1 1 calc R U . . .
C80 C 0.7086(6) 0.1549(4) 0.3518(4) 0.077(2) Uani 1 1 d . U . . .
H80A H 0.723167 0.125634 0.349506 0.092 Uiso 1 1 calc R U . . .
H80B H 0.774623 0.169189 0.368274 0.092 Uiso 1 1 calc R U . . .
C81 C 0.9236(6) 0.1347(3) 0.5133(4) 0.075(2) Uani 1 1 d D U . . .
H81A H 0.955856 0.161807 0.517313 0.090 Uiso 1 1 calc R U . . .
H81B H 0.915856 0.124705 0.471725 0.090 Uiso 1 1 calc R U . . .
C82 C 0.9877(8) 0.1059(4) 0.5585(5) 0.105(3) Uani 1 1 d D U . . .
H82A H 0.998741 0.080362 0.538473 0.126 Uiso 1 1 calc R U . . .
H82B H 1.055516 0.118041 0.577867 0.126 Uiso 1 1 calc R U . . .
C83 C 0.9302(9) 0.0979(5) 0.6040(6) 0.114(3) Uani 1 1 d D U . . .
H83A H 0.914682 0.068678 0.605287 0.137 Uiso 1 1 calc R U . . .
H83B H 0.971090 0.106488 0.644539 0.137 Uiso 1 1 calc R U . . .
C84 C 0.8374(7) 0.1208(3) 0.5859(4) 0.078(2) Uani 1 1 d D U . . .
H84A H 0.839623 0.143400 0.614505 0.094 Uiso 1 1 calc R U . . .
H84B H 0.778087 0.103287 0.586569 0.094 Uiso 1 1 calc R U . . .
C85 C 1.1448(5) 0.2921(3) 0.7398(3) 0.0618(17) Uani 1 1 d D U . . .
H85A H 1.184269 0.270768 0.725508 0.074 Uiso 0.51(2) 1 calc R U P A 1
H85B H 1.088159 0.279302 0.753099 0.074 Uiso 0.51(2) 1 calc R U P A 1
H85C H 1.147137 0.264868 0.722208 0.074 Uiso 0.49(2) 1 calc R U P A 2
H85D H 1.101487 0.290932 0.768427 0.074 Uiso 0.49(2) 1 calc R U P A 2
C86A C 1.2119(12) 0.3158(4) 0.7889(6) 0.063(3) Uani 0.51(2) 1 d D U P A 1
H86A H 1.267941 0.298625 0.813261 0.076 Uiso 0.51(2) 1 calc R U P A 1
H86B H 1.172076 0.326982 0.815705 0.076 Uiso 0.51(2) 1 calc R U P A 1
C86B C 1.2549(11) 0.3073(4) 0.7718(8) 0.066(3) Uani 0.49(2) 1 d D U P A 2
H86C H 1.270089 0.303027 0.815968 0.079 Uiso 0.49(2) 1 calc R U P A 2
H86D H 1.306883 0.292543 0.756579 0.079 Uiso 0.49(2) 1 calc R U P A 2
C87 C 1.2561(7) 0.3502(3) 0.7580(4) 0.078(2) Uani 1 1 d D U . . .
H87A H 1.270805 0.374713 0.783600 0.094 Uiso 0.51(2) 1 calc R U P A 1
H87B H 1.319378 0.341628 0.747227 0.094 Uiso 0.51(2) 1 calc R U P A 1
H87C H 1.322254 0.357766 0.749889 0.094 Uiso 0.49(2) 1 calc R U P A 2
H87D H 1.246806 0.366651 0.792126 0.094 Uiso 0.49(2) 1 calc R U P A 2
C88 C 1.1683(6) 0.3569(3) 0.7027(4) 0.0703(19) Uani 1 1 d D U . . .
H88A H 1.127439 0.380752 0.708633 0.084 Uiso 1 1 calc R U . . .
H88B H 1.194986 0.362008 0.667200 0.084 Uiso 1 1 calc R U . . .

loop_
_atom_site_aniso_label
_atom_site_aniso_U_11
_atom_site_aniso_U_22
_atom_site_aniso_U_33
_atom_site_aniso_U_23
_atom_site_aniso_U_13
_atom_site_aniso_U_12
Fe1 0.0099(3) 0.0365(4) 0.0217(4) 0.0023(3) 0.0054(3) -0.0012(3)
Fe2 0.0137(3) 0.0345(4) 0.0212(3) 0.0023(3) 0.0084(3) 0.0012(3)
Fe3 0.0118(3) 0.0315(4) 0.0211(3) 0.0009(3) 0.0070(3) 0.0001(3)
Na1 0.0199(9) 0.0358(10) 0.0292(10) 0.0010(8) 0.0100(7) 0.0000(7)
Na2 0.0240(9) 0.0444(12) 0.0272(10) -0.0011(8) 0.0062(8) -0.0033(8)
Na3 0.0169(9) 0.0353(10) 0.0423(11) 0.0034(8) 0.0118(8) 0.0005(7)
Na4 0.0190(9) 0.0534(13) 0.0352(11) 0.0063(9) 0.0026(8) -0.0050(8)
Na5 0.0321(11) 0.0477(13) 0.0449(13) -0.0088(10) 0.0179(10) -0.0036(9)
Na6 0.0229(10) 0.0608(15) 0.0474(13) 0.0163(11) 0.0077(9) -0.0039(9)
O1 0.0195(15) 0.0370(18) 0.0301(18) 0.0018(14) 0.0051(13) -0.0046(13)
O2 0.0144(14) 0.0388(18) 0.0241(16) 0.0021(13) 0.0068(12) 0.0042(12)
O3 0.0146(15) 0.043(2) 0.038(2) 0.0116(15) 0.0009(14) -0.0040(13)
O4 0.0119(13) 0.0348(17) 0.0257(16) -0.0006(13) 0.0078(12) -0.0020(12)
O5 0.0205(15) 0.0342(18) 0.0268(16) 0.0024(13) 0.0112(13) 0.0014(13)
O6 0.0166(15) 0.045(2) 0.0290(17) -0.0011(15) 0.0086(13) 0.0029(13)
O7 0.034(2) 0.070(3) 0.032(2) -0.0010(19) 0.0057(16) 0.0039(19)
O8 0.0189(16) 0.042(2) 0.045(2) 0.0014(16) 0.0148(15) 0.0003(14)
O9 0.0186(16) 0.058(2) 0.037(2) -0.0043(17) 0.0001(15) -0.0057(16)
O10 0.036(2) 0.061(3) 0.060(3) 0.001(2) 0.011(2) -0.009(2)
O11 0.041(2) 0.083(3) 0.040(2) -0.011(2) 0.0206(18) -0.005(2)
O12 0.040(2) 0.073(3) 0.064(3) 0.004(2) 0.014(2) 0.007(2)
O13 0.0246(19) 0.083(3) 0.058(3) 0.021(2) 0.0048(18) 0.0028(19)
N1 0.0083(16) 0.037(2) 0.030(2) 0.0043(16) 0.0091(14) -0.0004(14)
N2 0.0112(16) 0.0326(19) 0.0256(19) 0.0019(15) 0.0082(14) 0.0000(14)
N3 0.0086(16) 0.048(2) 0.0234(19) 0.0071(17) 0.0081(14) 0.0025(15)
N4 0.0122(16) 0.036(2) 0.0195(17) 0.0005(15) 0.0057(13) -0.0002(14)
N5 0.0151(17) 0.033(2) 0.0238(19) -0.0034(15) 0.0055(14) -0.0032(14)
N6 0.0152(17) 0.032(2) 0.0238(18) -0.0014(15) 0.0076(14) 0.0012(14)
C1 0.015(2) 0.039(2) 0.031(2) 0.0035(18) 0.0079(17) 0.0004(17)
C2 0.038(3) 0.037(3) 0.042(3) -0.001(2) 0.013(2) -0.006(2)
C3 0.043(3) 0.039(3) 0.053(3) 0.000(2) 0.013(3) -0.010(2)
C4 0.037(3) 0.036(3) 0.050(3) 0.011(2) 0.012(2) -0.003(2)
C5 0.027(2) 0.043(3) 0.032(3) 0.009(2) 0.012(2) 0.001(2)
C6 0.0095(18) 0.036(2) 0.035(2) 0.0045(18) 0.0104(17) 0.0017(16)
C7 0.0113(18) 0.041(2) 0.021(2) 0.0051(17) 0.0093(16) 0.0007(16)
C8 0.0119(19) 0.041(2) 0.020(2) -0.0012(18) 0.0050(16) -0.0009(16)
C9 0.0129(19) 0.035(2) 0.030(2) 0.0044(19) 0.0071(17) 0.0020(17)
C10 0.017(2) 0.040(3) 0.034(3) 0.004(2) 0.0142(19) -0.0021(18)
C11 0.015(2) 0.044(3) 0.030(2) 0.005(2) 0.0124(18) -0.0009(18)
C12 0.0135(19) 0.037(3) 0.029(2) 0.0042(19) 0.0080(17) 0.0020(17)
C13 0.0156(19) 0.042(2) 0.018(2) 0.0001(18) 0.0105(16) -0.0019(17)
C14 0.018(2) 0.034(2) 0.021(2) 0.0010(17) 0.0072(16) -0.0013(17)
C15 0.0138(19) 0.028(2) 0.034(2) 0.0009(18) 0.0103(17) 0.0012(16)
C16 0.019(2) 0.028(2) 0.040(3) 0.0023(19) 0.0159(19) 0.0023(17)
C17 0.017(2) 0.028(2) 0.056(3) 0.003(2) 0.018(2) 0.0058(17)
C18 0.015(2) 0.038(3) 0.042(3) -0.001(2) 0.0071(19) 0.0007(18)
C19 0.017(2) 0.035(3) 0.037(3) 0.000(2) 0.0046(18) -0.0006(18)
C20 0.0147(19) 0.028(2) 0.030(2) 0.0002(18) 0.0074(17) -0.0026(16)
C21 0.0090(18) 0.050(3) 0.025(2) 0.0029(19) 0.0033(16) 0.0025(18)
C22 0.017(2) 0.045(3) 0.038(3) -0.001(2) 0.0021(19) 0.0013(19)
C23 0.018(2) 0.062(3) 0.024(2) -0.006(2) 0.0001(18) 0.004(2)
C24 0.016(2) 0.063(3) 0.023(2) 0.004(2) 0.0082(18) 0.003(2)
C25 0.0126(19) 0.057(3) 0.019(2) 0.0076(19) 0.0083(16) 0.0021(19)
C26 0.0059(17) 0.051(3) 0.018(2) 0.0064(18) 0.0030(15) 0.0046(17)
C27 0.0125(19) 0.039(3) 0.022(2) 0.0041(18) 0.0068(16) 0.0015(17)
C28 0.0103(19) 0.039(3) 0.031(2) 0.0028(19) 0.0080(17) 0.0016(17)
C29 0.014(2) 0.046(3) 0.035(3) 0.010(2) 0.0089(18) 0.0050(19)
C30 0.0083(19) 0.059(3) 0.039(3) 0.008(2) 0.0067(19) 0.004(2)
C31 0.010(2) 0.065(4) 0.036(3) 0.001(2) 0.0098(19) 0.006(2)
C32 0.014(2) 0.045(3) 0.028(2) 0.003(2) 0.0095(18) 0.0016(18)
C33 0.0130(19) 0.040(3) 0.022(2) 0.0007(18) 0.0073(16) -0.0004(17)
C34 0.0143(19) 0.041(2) 0.022(2) 0.0023(18) 0.0132(16) 0.0020(17)
C35 0.016(2) 0.034(2) 0.027(2) 0.0027(18) 0.0099(17) -0.0002(17)
C36 0.017(2) 0.050(3) 0.027(2) 0.001(2) 0.0099(18) -0.003(2)
C37 0.022(2) 0.056(3) 0.023(2) 0.003(2) 0.0054(18) -0.002(2)
C38 0.017(2) 0.051(3) 0.033(3) -0.001(2) 0.0042(19) -0.004(2)
C39 0.015(2) 0.039(3) 0.037(2) -0.002(2) 0.0096(18) -0.0027(18)
C40 0.018(2) 0.030(2) 0.029(2) 0.0009(18) 0.0099(17) -0.0002(17)
C41 0.017(2) 0.034(2) 0.031(2) -0.0012(18) 0.0113(17) -0.0018(17)
C42 0.029(2) 0.027(2) 0.046(3) 0.001(2) 0.007(2) -0.0021(19)
C43 0.045(3) 0.034(3) 0.053(3) -0.010(2) 0.017(3) -0.004(2)
C44 0.059(4) 0.044(3) 0.043(3) -0.011(2) 0.018(3) 0.000(3)
C45 0.037(3) 0.044(3) 0.026(2) -0.002(2) 0.014(2) -0.002(2)
C46 0.017(2) 0.032(2) 0.028(2) -0.0017(18) 0.0082(17) -0.0027(17)
C47 0.0142(19) 0.035(2) 0.025(2) 0.0043(18) 0.0038(16) 0.0015(17)
C48 0.0126(18) 0.030(2) 0.024(2) 0.0031(17) 0.0023(15) 0.0005(16)
C49 0.020(2) 0.038(3) 0.031(2) -0.003(2) 0.0083(18) -0.0021(18)
C50 0.017(2) 0.046(3) 0.042(3) -0.011(2) 0.000(2) -0.007(2)
C51 0.015(2) 0.041(3) 0.040(3) 0.003(2) 0.0043(18) -0.0040(18)
C52 0.018(2) 0.030(2) 0.037(3) -0.0001(19) 0.0084(18) 0.0019(17)
C53 0.0130(19) 0.032(2) 0.031(2) 0.0034(18) 0.0062(16) -0.0005(16)
C54 0.0143(19) 0.035(2) 0.024(2) 0.0001(17) 0.0109(16) 0.0009(16)
C55 0.017(2) 0.035(2) 0.024(2) -0.0058(18) 0.0106(16) -0.0035(17)
C56 0.021(2) 0.040(3) 0.027(2) -0.0074(19) 0.0123(18) -0.0038(19)
C57 0.032(3) 0.040(3) 0.036(3) -0.008(2) 0.024(2) -0.006(2)
C58 0.040(3) 0.042(3) 0.032(3) -0.003(2) 0.019(2) -0.010(2)
C59 0.031(2) 0.036(3) 0.026(2) 0.0003(19) 0.0092(19) -0.001(2)
C60 0.021(2) 0.035(3) 0.026(2) -0.0047(18) 0.0097(17) -0.0037(17)
C61 0.039(3) 0.084(5) 0.042(3) -0.006(3) 0.011(3) 0.003(3)
C62 0.075(5) 0.086(6) 0.047(4) 0.004(4) 0.011(4) 0.004(4)
C63 0.051(4) 0.097(6) 0.049(4) 0.007(4) -0.009(3) 0.017(4)
C64 0.037(4) 0.162(10) 0.055(5) 0.022(5) 0.000(3) 0.013(5)
C65 0.039(3) 0.036(3) 0.051(3) 0.003(2) 0.020(2) 0.005(2)
C66 0.050(3) 0.048(4) 0.062(4) -0.013(3) 0.041(3) -0.010(3)
C67 0.026(3) 0.046(3) 0.074(4) -0.012(3) 0.025(3) -0.003(2)
C68 0.021(2) 0.041(3) 0.042(3) -0.001(2) 0.009(2) 0.000(2)
C69 0.056(4) 0.055(4) 0.041(3) 0.001(3) -0.001(3) 0.002(3)
C70 0.057(4) 0.060(4) 0.047(4) 0.003(3) 0.009(3) 0.003(3)
C71 0.025(3) 0.075(4) 0.033(3) -0.001(3) 0.006(2) -0.011(3)
C72 0.034(3) 0.073(4) 0.037(3) -0.002(3) -0.005(2) -0.015(3)
C73 0.068(5) 0.096(6) 0.046(4) -0.009(4) 0.007(4) -0.017(4)
C74 0.132(11) 0.081(6) 0.138(11) -0.031(6) 0.061(9) -0.037(7)
C75 0.154(12) 0.111(9) 0.139(12) -0.032(8) 0.082(10) -0.070(9)
C76 0.104(8) 0.091(6) 0.100(8) -0.020(5) 0.063(7) -0.038(6)
C77 0.041(3) 0.083(4) 0.052(3) -0.004(3) 0.019(3) -0.001(3)
C78 0.047(3) 0.104(5) 0.048(3) -0.013(3) 0.014(3) -0.013(3)
C79 0.053(4) 0.104(5) 0.043(3) -0.018(3) 0.022(3) -0.015(3)
C80 0.049(3) 0.133(6) 0.055(4) -0.009(4) 0.027(3) 0.002(4)
C81 0.052(4) 0.108(5) 0.073(4) 0.007(4) 0.029(3) 0.017(4)
C82 0.068(5) 0.145(7) 0.104(6) 0.030(5) 0.028(4) 0.037(5)
C83 0.083(5) 0.157(7) 0.105(6) 0.040(5) 0.029(4) 0.046(5)
C84 0.056(4) 0.113(6) 0.070(4) 0.015(4) 0.026(3) 0.018(4)
C85 0.038(3) 0.094(4) 0.053(3) 0.022(3) 0.011(3) 0.016(3)
C86A 0.048(5) 0.095(6) 0.047(5) 0.008(4) 0.012(4) 0.019(5)
C86B 0.046(5) 0.094(6) 0.053(5) 0.008(5) 0.006(4) 0.020(5)
C87 0.053(4) 0.105(5) 0.067(4) 0.012(4) 0.000(3) 0.005(4)
C88 0.048(4) 0.084(4) 0.070(4) 0.012(4) 0.000(3) 0.005(3)

loop_
_atom_type_symbol
_atom_type_description
_atom_type_scat_dispersion_real
_atom_type_scat_dispersion_imag
_atom_type_scat_source
C C 0.0181 0.0091 'International Tables Vol C Tables 4.2.6.8 and 6.1.1.4'
H H 0.0000 0.0000 'International Tables Vol C Tables 4.2.6.8 and 6.1.1.4'
Fe Fe -1.1336 3.1974 'International Tables Vol C Tables 4.2.6.8 and 6.1.1.4'
N N 0.0311 0.0180 'International Tables Vol C Tables 4.2.6.8 and 6.1.1.4'
Na Na 0.1353 0.1239 'International Tables Vol C Tables 4.2.6.8 and 6.1.1.4'
O O 0.0492 0.0322 'International Tables Vol C Tables 4.2.6.8 and 6.1.1.4'

loop_
_exptl_crystal_face_index_h
_exptl_crystal_face_index_k
_exptl_crystal_face_index_l
_exptl_crystal_face_perp_dist
1 21 1 0.1026
1 -21 -1 0.1033
-1 -21 -1 0.1003
-8 5 2 0.2200
0 9 -13 0.0838
-2 -12 13 0.0811
-1 -12 12 0.0791
1 -12 11 0.0898
4 -12 8 0.1539
9 0 -6 0.3500
0 -9 -13 0.1126
-6 -2 -8 0.2006
-2 10 13 0.1074
0 9 13 0.1055
3 6 11 0.1322
6 2 8 0.2159
6 11 6 0.2154
0 -18 -8 0.1034
1 17 8 0.1044
-3 18 7 0.1577
-8 -4 1 0.2166
6 13 -7 0.2713
-6 -14 -4 0.1721
-4 -19 1 0.1296
-2 -18 8 0.0900
-9 -1 4 0.2195
-2 -6 14 0.0801
0 -7 14 0.0779
2 -7 13 0.0943
8 -5 -1 0.3196

loop_
_geom_angle_atom_site_label_1
_geom_angle_atom_site_label_2
_geom_angle_atom_site_label_3
_geom_angle
_geom_angle_site_symmetry_1
_geom_angle_site_symmetry_3
_geom_angle_publ_flag
O3 Fe1 N2 152.48(17) . . ?
O3 Fe1 N1 118.41(16) . . ?
N2 Fe1 N1 81.60(16) . . ?
O3 Fe1 Fe3 121.95(12) . . ?
N2 Fe1 Fe3 62.95(11) . . ?
N1 Fe1 Fe3 106.10(12) . . ?
O3 Fe1 Fe2 107.89(13) . . ?
N2 Fe1 Fe2 98.95(12) . . ?
N1 Fe1 Fe2 56.07(12) . . ?
Fe3 Fe1 Fe2 67.88(3) . . ?
N3 Fe2 N4 81.47(16) . . ?
N3 Fe2 O4 173.78(14) . . ?
N4 Fe2 O4 92.34(14) . . ?
N3 Fe2 N1 79.62(15) . . ?
N4 Fe2 N1 159.19(15) . . ?
O4 Fe2 N1 106.42(14) . . ?
N3 Fe2 O1 98.08(16) . . ?
N4 Fe2 O1 106.56(15) . . ?
O4 Fe2 O1 84.12(13) . . ?
N1 Fe2 O1 84.72(15) . . ?
N3 Fe2 Fe1 83.10(13) . . ?
N4 Fe2 Fe1 116.01(12) . . ?
O4 Fe2 Fe1 99.28(10) . . ?
N1 Fe2 Fe1 53.02(11) . . ?
O1 Fe2 Fe1 137.03(10) . . ?
N3 Fe2 Fe3 128.95(14) . . ?
N4 Fe2 Fe3 90.77(12) . . ?
O4 Fe2 Fe3 50.16(10) . . ?
N1 Fe2 Fe3 94.37(11) . . ?
O1 Fe2 Fe3 132.11(10) . . ?
Fe1 Fe2 Fe3 55.45(3) . . ?
N3 Fe2 Na5 78.83(14) . . ?
N4 Fe2 Na5 57.65(13) . . ?
O4 Fe2 Na5 98.33(11) . . ?
N1 Fe2 Na5 126.01(13) . . ?
O1 Fe2 Na5 50.67(10) . . ?
Fe1 Fe2 Na5 161.54(6) . . ?
Fe3 Fe2 Na5 136.70(6) . . ?
N3 Fe2 Na4 134.81(13) . . ?
N4 Fe2 Na4 127.31(12) . . ?
O4 Fe2 Na4 50.10(10) . . ?
N1 Fe2 Na4 73.02(11) . . ?
O1 Fe2 Na4 44.96(10) . . ?
Fe1 Fe2 Na4 106.66(5) . . ?
Fe3 Fe2 Na4 88.94(5) . . ?
Na5 Fe2 Na4 88.91(6) . . ?
N6 Fe3 N5 78.24(16) . . ?
N6 Fe3 O2 112.07(15) . . ?
N5 Fe3 O2 92.87(15) . . ?
N6 Fe3 O4 110.90(14) . . ?
N5 Fe3 O4 167.25(15) . . ?
O2 Fe3 O4 91.76(13) . . ?
N6 Fe3 N2 144.32(15) . . ?
N5 Fe3 N2 73.73(15) . . ?
O2 Fe3 N2 91.16(13) . . ?
O4 Fe3 N2 94.30(13) . . ?
N6 Fe3 Fe1 99.41(12) . . ?
N5 Fe3 Fe1 70.49(12) . . ?
O2 Fe3 Fe1 140.68(10) . . ?
O4 Fe3 Fe1 98.63(10) . . ?
N2 Fe3 Fe1 50.49(10) . . ?
N6 Fe3 Fe2 93.60(12) . . ?
N5 Fe3 Fe2 124.44(12) . . ?
O2 Fe3 Fe2 138.94(10) . . ?
O4 Fe3 Fe2 48.16(9) . . ?
N2 Fe3 Fe2 84.60(10) . . ?
Fe1 Fe3 Fe2 56.68(3) . . ?
N6 Fe3 Na1 62.10(12) . . ?
N5 Fe3 Na1 59.92(12) . . ?
O2 Fe3 Na1 56.05(10) . . ?
O4 Fe3 Na1 131.81(10) . . ?
N2 Fe3 Na1 118.43(11) . . ?
Fe1 Fe3 Na1 129.28(5) . . ?
Fe2 Fe3 Na1 154.93(5) . . ?
N6 Fe3 Na2 88.40(12) . . ?
N5 Fe3 Na2 119.58(12) . . ?
O2 Fe3 Na2 39.46(10) . . ?
O4 Fe3 Na2 70.69(10) . . ?
N2 Fe3 Na2 124.64(10) . . ?
Fe1 Fe3 Na2 168.62(5) . . ?
Fe2 Fe3 Na2 114.92(5) . . ?
Na1 Fe3 Na2 61.79(5) . . ?
O5 Na1 O6 152.23(15) . . ?
O5 Na1 O2 92.02(13) . . ?
O6 Na1 O2 81.11(13) . . ?
O5 Na1 O8 82.25(13) . 3_666 ?
O6 Na1 O8 93.79(14) . 3_666 ?
O2 Na1 O8 157.37(14) . 3_666 ?
O5 Na1 N5 76.37(13) . . ?
O6 Na1 N5 125.40(15) . . ?
O2 Na1 N5 71.43(12) . . ?
O8 Na1 N5 127.45(15) 3_666 . ?
O5 Na1 N6 133.43(14) . . ?
O6 Na1 N6 72.47(13) . . ?
O2 Na1 N6 81.72(12) . . ?
O8 Na1 N6 117.93(13) 3_666 . ?
N5 Na1 N6 57.81(13) . . ?
O5 Na1 C53 113.54(15) . . ?
O6 Na1 C53 94.24(15) . . ?
O2 Na1 C53 103.21(14) . . ?
O8 Na1 C53 99.13(14) 3_666 . ?
N5 Na1 C53 50.54(13) . . ?
N6 Na1 C53 28.52(13) . . ?
O5 Na1 C48 84.80(14) . . ?
O6 Na1 C48 122.70(15) . . ?
O2 Na1 C48 97.98(13) . . ?
O8 Na1 C48 103.23(14) 3_666 . ?
N5 Na1 C48 28.38(12) . . ?
N6 Na1 C48 51.09(13) . . ?
C53 Na1 C48 29.66(14) . . ?
O5 Na1 Fe3 107.98(11) . . ?
O6 Na1 Fe3 85.49(11) . . ?
O2 Na1 Fe3 43.61(8) . . ?
O8 Na1 Fe3 158.52(11) 3_666 . ?
N5 Na1 Fe3 42.60(9) . . ?
N6 Na1 Fe3 41.57(9) . . ?
C53 Na1 Fe3 59.61(10) . . ?
C48 Na1 Fe3 60.29(10) . . ?
O5 Na1 Na2 123.35(11) . . ?
O6 Na1 Na2 39.40(9) . . ?
O2 Na1 Na2 43.34(9) . . ?
O8 Na1 Na2 124.12(12) 3_666 . ?
N5 Na1 Na2 107.64(11) . . ?
N6 Na1 Na2 81.62(10) . . ?
C53 Na1 Na2 110.11(12) . . ?
C48 Na1 Na2 125.64(12) . . ?
Fe3 Na1 Na2 66.62(6) . . ?
O5 Na1 Na3 41.98(9) . 3_666 ?
O6 Na1 Na3 121.40(12) . 3_666 ?
O2 Na1 Na3 121.86(10) . 3_666 ?
O8 Na1 Na3 43.50(9) 3_666 3_666 ?
N5 Na1 Na3 113.18(11) . 3_666 ?
N6 Na1 Na3 152.61(11) . 3_666 ?
C53 Na1 Na3 124.46(12) . 3_666 ?
C48 Na1 Na3 107.50(12) . 3_666 ?
Fe3 Na1 Na3 149.96(7) . 3_666 ?
Na2 Na1 Na3 124.65(8) . 3_666 ?
O5 Na1 Na3 30.16(9) . . ?
O6 Na1 Na3 124.13(11) . . ?
O2 Na1 Na3 71.14(9) . . ?
O8 Na1 Na3 94.38(10) 3_666 . ?
N5 Na1 Na3 90.40(10) . . ?
N6 Na1 Na3 143.85(11) . . ?
C53 Na1 Na3 138.29(12) . . ?
C48 Na1 Na3 108.76(11) . . ?
Fe3 Na1 Na3 103.80(6) . . ?
Na2 Na1 Na3 93.83(6) . . ?
Na3 Na1 Na3 51.48(6) 3_666 . ?
O6 Na2 O2 90.48(14) . . ?
O6 Na2 O7 112.27(17) . . ?
O2 Na2 O7 135.30(16) . . ?
O6 Na2 C39 124.47(16) . . ?
O2 Na2 C39 96.41(16) . . ?
O7 Na2 C39 100.54(18) . . ?
O6 Na2 C40 99.51(15) . . ?
O2 Na2 C40 81.67(15) . . ?
O7 Na2 C40 127.90(18) . . ?
C39 Na2 C40 29.17(14) . . ?
O6 Na2 C38 119.81(16) . . ?
O2 Na2 C38 123.65(16) . . ?
O7 Na2 C38 78.69(17) . . ?
C39 Na2 C38 27.33(16) . . ?
C40 Na2 C38 49.45(15) . . ?
O6 Na2 Na1 43.99(11) . . ?
O2 Na2 Na1 48.41(10) . . ?
O7 Na2 Na1 130.01(15) . . ?
C39 Na2 Na1 129.41(14) . . ?
C40 Na2 Na1 101.64(12) . . ?
C38 Na2 Na1 148.60(13) . . ?
O6 Na2 Fe3 76.47(11) . . ?
O2 Na2 Fe3 35.16(9) . . ?
O7 Na2 Fe3 169.04(13) . . ?
C39 Na2 Fe3 78.51(12) . . ?
C40 Na2 Fe3 53.88(11) . . ?
C38 Na2 Fe3 103.09(12) . . ?
Na1 Na2 Fe3 51.59(5) . . ?
O5 Na3 O8 87.05(14) 3_666 . ?
O5 Na3 O5 89.94(13) 3_666 . ?
O8 Na3 O5 141.59(16) . . ?
O5 Na3 C41 101.47(15) 3_666 . ?
O8 Na3 C41 114.71(17) . . ?
O5 Na3 C41 29.25(13) . . ?
O5 Na3 C18 130.09(17) 3_666 . ?
O8 Na3 C18 90.76(15) . . ?
O5 Na3 C18 119.37(15) . . ?
C41 Na3 C18 124.15(17) . . ?
O5 Na3 C19 124.72(17) 3_666 . ?
O8 Na3 C19 119.19(15) . . ?
O5 Na3 C19 93.62(14) . . ?
C41 Na3 C19 107.87(16) . . ?
C18 Na3 C19 28.46(14) . . ?
O5 Na3 C17 150.39(16) 3_666 . ?
O8 Na3 C17 76.96(14) . . ?
O5 Na3 C17 118.01(15) . . ?
C41 Na3 C17 107.82(17) . . ?
C18 Na3 C17 28.18(17) . . ?
C19 Na3 C17 49.24(15) . . ?
O5 Na3 C42 86.04(15) 3_666 . ?
O8 Na3 C42 89.54(16) . . ?
O5 Na3 C42 52.05(14) . . ?
C41 Na3 C42 29.17(15) . . ?
C18 Na3 C42 143.83(18) . . ?
C19 Na3 C42 136.19(16) . . ?
C17 Na3 C42 118.11(18) . . ?
O5 Na3 C16 177.22(14) 3_666 . ?
O8 Na3 C16 90.71(14) . . ?
O5 Na3 C16 92.84(13) . . ?
C41 Na3 C16 80.96(15) . . ?
C18 Na3 C16 48.24(16) . . ?
C19 Na3 C16 55.21(16) . . ?
C17 Na3 C16 27.03(14) . . ?
C42 Na3 C16 95.59(16) . . ?
O5 Na3 C41 23.03(13) 3_666 3_666 ?
O8 Na3 C41 101.63(15) . 3_666 ?
O5 Na3 C41 89.45(13) . 3_666 ?
C41 Na3 C41 110.47(13) . 3_666 ?
C18 Na3 C41 111.54(16) . 3_666 ?
C19 Na3 C41 101.78(16) . 3_666 ?
C17 Na3 C41 137.98(17) . 3_666 ?
C42 Na3 C41 103.79(16) . 3_666 ?
C16 Na3 C41 156.97(16) . 3_666 ?
O5 Na3 Na3 46.06(9) 3_666 3_666 ?
O8 Na3 Na3 121.91(14) . 3_666 ?
O5 Na3 Na3 43.88(9) . 3_666 ?
C41 Na3 Na3 60.63(12) . 3_666 ?
C18 Na3 Na3 143.08(16) . 3_666 ?
C19 Na3 Na3 116.12(14) . 3_666 ?
C17 Na3 Na3 160.17(14) . 3_666 ?
C42 Na3 Na3 60.62(13) . 3_666 ?
C16 Na3 Na3 136.71(13) . 3_666 ?
C41 Na3 Na3 49.85(10) 3_666 3_666 ?
O5 Na3 Na1 42.43(10) 3_666 3_666 ?
O8 Na3 Na1 48.13(10) . 3_666 ?
O5 Na3 Na1 110.17(11) . 3_666 ?
C41 Na3 Na1 100.94(13) . 3_666 ?
C18 Na3 Na1 130.30(13) . 3_666 ?
C19 Na3 Na1 150.89(13) . 3_666 ?
C17 Na3 Na1 124.78(12) . 3_666 ?
C42 Na3 Na1 72.92(12) . 3_666 ?
C16 Na3 Na1 136.01(12) . 3_666 ?
C41 Na3 Na1 63.28(10) 3_666 3_666 ?
Na3 Na3 Na1 74.73(8) 3_666 3_666 ?
O1 Na4 O9 163.96(17) . . ?
O1 Na4 O10 95.44(17) . . ?
O9 Na4 O10 82.66(17) . . ?
O1 Na4 O4 70.63(13) . . ?
O9 Na4 O4 102.90(15) . . ?
O10 Na4 O4 148.42(18) . . ?
O1 Na4 C8 80.21(14) . . ?
O9 Na4 C8 114.11(16) . . ?
O10 Na4 C8 123.87(18) . . ?
O4 Na4 C8 82.71(13) . . ?
O1 Na4 C9 86.94(14) . . ?
O9 Na4 C9 109.10(16) . . ?
O10 Na4 C9 96.08(17) . . ?
O4 Na4 C9 110.79(14) . . ?
C8 Na4 C9 28.27(13) . . ?
O1 Na4 C1 23.26(13) . . ?
O9 Na4 C1 164.00(17) . . ?
O10 Na4 C1 81.57(17) . . ?
O4 Na4 C1 91.98(13) . . ?
C8 Na4 C1 73.18(15) . . ?
C9 Na4 C1 70.09(14) . . ?
O1 Na4 Fe2 40.69(9) . . ?
O9 Na4 Fe2 139.09(14) . . ?
O10 Na4 Fe2 136.12(15) . . ?
O4 Na4 Fe2 38.41(8) . . ?
C8 Na4 Fe2 60.51(10) . . ?
C9 Na4 Fe2 83.25(10) . . ?
C1 Na4 Fe2 56.83(10) . . ?
O12 Na5 O11 100.7(2) . . ?
O12 Na5 O1 121.74(19) . . ?
O11 Na5 O1 112.39(17) . . ?
O12 Na5 N4 117.55(19) . . ?
O11 Na5 N4 119.74(19) . . ?
O1 Na5 N4 85.85(14) . . ?
O12 Na5 C1 95.01(18) . . ?
O11 Na5 C1 118.23(17) . . ?
O1 Na5 C1 27.14(14) . . ?
N4 Na5 C1 103.51(15) . . ?
O12 Na5 Fe2 124.24(17) . . ?
O11 Na5 Fe2 135.04(17) . . ?
O1 Na5 Fe2 45.75(10) . . ?
N4 Na5 Fe2 41.32(9) . . ?
C1 Na5 Fe2 62.65(12) . . ?
O12 Na5 C33 89.59(18) . . ?
O11 Na5 C33 130.62(18) . . ?
O1 Na5 C33 101.80(15) . . ?
N4 Na5 C33 27.97(13) . . ?
C1 Na5 C33 108.58(15) . . ?
Fe2 Na5 C33 57.07(10) . . ?
O3 Na6 O13 108.80(19) . . ?
O3 Na6 C52 107.98(16) . . ?
O13 Na6 C52 109.45(18) . . ?
O3 Na6 C53 82.74(15) . . ?
O13 Na6 C53 133.31(19) . . ?
C52 Na6 C53 29.11(13) . . ?
O3 Na6 C28 78.89(15) . . ?
O13 Na6 C28 115.69(18) . . ?
C52 Na6 C28 129.09(17) . . ?
C53 Na6 C28 110.88(16) . . ?
O3 Na6 C33 95.77(15) . . ?
O13 Na6 C33 130.29(19) . . ?
C52 Na6 C33 102.50(16) . . ?
C53 Na6 C33 91.18(15) . . ?
C28 Na6 C33 28.10(14) . . ?
O3 Na6 C21 23.98(13) . . ?
O13 Na6 C21 89.73(17) . . ?
C52 Na6 C21 129.76(17) . . ?
C53 Na6 C21 106.50(15) . . ?
C28 Na6 C21 73.63(15) . . ?
C33 Na6 C21 98.19(15) . . ?
O3 Na6 C29 89.73(15) . . ?
O13 Na6 C29 88.96(18) . . ?
C52 Na6 C29 147.68(18) . . ?
C53 Na6 C29 137.24(17) . . ?
C28 Na6 C29 26.88(13) . . ?
C33 Na6 C29 47.63(14) . . ?
C21 Na6 C29 74.55(15) . . ?
C1 O1 Fe2 120.2(3) . . ?
C1 O1 Na5 100.3(3) . . ?
Fe2 O1 Na5 83.58(13) . . ?
C1 O1 Na4 113.1(3) . . ?
Fe2 O1 Na4 94.35(15) . . ?
Na5 O1 Na4 141.91(19) . . ?
C20 O2 Fe3 124.7(3) . . ?
C20 O2 Na2 128.1(3) . . ?
Fe3 O2 Na2 105.37(15) . . ?
C20 O2 Na1 110.9(3) . . ?
Fe3 O2 Na1 80.34(11) . . ?
Na2 O2 Na1 88.25(13) . . ?
C21 O3 Fe1 113.4(3) . . ?
C21 O3 Na6 112.9(3) . . ?
Fe1 O3 Na6 122.5(2) . . ?
C40 O4 Fe2 121.4(3) . . ?
C40 O4 Fe3 114.2(3) . . ?
Fe2 O4 Fe3 81.68(12) . . ?
C40 O4 Na4 110.2(3) . . ?
Fe2 O4 Na4 91.49(13) . . ?
Fe3 O4 Na4 131.51(16) . . ?
C41 O5 Na3 114.1(3) . 3_666 ?
C41 O5 Na1 138.6(3) . . ?
Na3 O5 Na1 95.59(14) 3_666 . ?
C41 O5 Na3 88.8(3) . . ?
Na3 O5 Na3 90.06(13) 3_666 . ?
Na1 O5 Na3 120.63(16) . . ?
C60 O6 Na2 138.2(3) . . ?
C60 O6 Na1 119.6(3) . . ?
Na2 O6 Na1 96.61(15) . . ?
C64 O7 C61 107.3(6) . . ?
C64 O7 Na2 140.3(5) . . ?
C61 O7 Na2 110.6(4) . . ?
C68 O8 C65 109.0(4) . . ?
C68 O8 Na3 120.8(3) . . ?
C65 O8 Na3 113.7(3) . . ?
C68 O8 Na1 106.0(3) . 3_666 ?
C65 O8 Na1 117.6(3) . 3_666 ?
Na3 O8 Na1 88.37(13) . 3_666 ?
C69 O9 C72 104.6(5) . . ?
C69 O9 Na4 123.2(4) . . ?
C72 O9 Na4 129.9(4) . . ?
C76 O10 C73 108.7(6) . . ?
C76 O10 Na4 118.6(5) . . ?
C73 O10 Na4 131.1(5) . . ?
C77 O11 C80 107.3(6) . . ?
C77 O11 Na5 126.5(4) . . ?
C80 O11 Na5 121.2(5) . . ?
C84 O12 C81 108.0(6) . . ?
C84 O12 Na5 121.7(5) . . ?
C81 O12 Na5 122.4(5) . . ?
C88 O13 C85 111.0(6) . . ?
C88 O13 Na6 124.8(4) . . ?
C85 O13 Na6 123.5(4) . . ?
C8 N1 C7 117.5(4) . . ?
C8 N1 Fe1 111.0(3) . . ?
C7 N1 Fe1 125.1(3) . . ?
C8 N1 Fe2 121.1(3) . . ?
C7 N1 Fe2 102.5(3) . . ?
Fe1 N1 Fe2 70.91(12) . . ?
C13 N2 C14 117.9(4) . . ?
C13 N2 Fe1 113.1(3) . . ?
C14 N2 Fe1 121.7(3) . . ?
C13 N2 Fe3 128.1(3) . . ?
C14 N2 Fe3 99.9(3) . . ?
Fe1 N2 Fe3 66.56(11) . . ?
C28 N3 C27 122.7(4) . . ?
C28 N3 Fe2 116.6(3) . . ?
C27 N3 Fe2 119.9(3) . . ?
C33 N4 C34 117.7(4) . . ?
C33 N4 Fe2 113.0(3) . . ?
C34 N4 Fe2 124.2(3) . . ?
C33 N4 Na5 93.4(3) . . ?
C34 N4 Na5 116.5(3) . . ?
Fe2 N4 Na5 81.03(14) . . ?
C48 N5 C47 121.0(4) . . ?
C48 N5 Fe3 116.2(3) . . ?
C47 N5 Fe3 120.7(3) . . ?
C48 N5 Na1 85.0(3) . . ?
C47 N5 Na1 120.6(3) . . ?
Fe3 N5 Na1 77.48(13) . . ?
C53 N6 C54 115.7(4) . . ?
C53 N6 Fe3 115.2(3) . . ?
C54 N6 Fe3 127.8(3) . . ?
C53 N6 Na1 81.7(3) . . ?
C54 N6 Na1 122.2(3) . . ?
Fe3 N6 Na1 76.33(12) . . ?
O1 C1 C2 119.7(5) . . ?
O1 C1 C6 123.6(5) . . ?
C2 C1 C6 116.7(5) . . ?
O1 C1 Na5 52.6(2) . . ?
C2 C1 Na5 93.1(3) . . ?
C6 C1 Na5 124.7(3) . . ?
O1 C1 Na4 43.6(2) . . ?
C2 C1 Na4 112.6(4) . . ?
C6 C1 Na4 112.4(3) . . ?
Na5 C1 Na4 94.52(16) . . ?
C3 C2 C1 123.8(6) . . ?
C3 C2 H2 118.1 . . ?
C1 C2 H2 118.1 . . ?
C2 C3 C4 119.5(6) . . ?
C2 C3 H3 120.3 . . ?
C4 C3 H3 120.3 . . ?
C5 C4 C3 118.0(5) . . ?
C5 C4 H4 121.0 . . ?
C3 C4 H4 121.0 . . ?
C4 C5 C6 123.4(5) . . ?
C4 C5 H5 118.3 . . ?
C6 C5 H5 118.3 . . ?
C5 C6 C1 118.7(5) . . ?
C5 C6 C7 116.7(5) . . ?
C1 C6 C7 124.5(4) . . ?
N1 C7 C6 117.2(4) . . ?
N1 C7 C27 106.9(4) . . ?
C6 C7 C27 108.3(4) . . ?
N1 C7 H7 108.1 . . ?
C6 C7 H7 108.1 . . ?
C27 C7 H7 108.1 . . ?
N1 C8 C9 124.1(4) . . ?
N1 C8 C13 117.2(4) . . ?
C9 C8 C13 118.8(4) . . ?
N1 C8 Na4 99.1(3) . . ?
C9 C8 Na4 80.2(3) . . ?
C13 C8 Na4 92.8(3) . . ?
C10 C9 C8 121.1(5) . . ?
C10 C9 Na4 98.8(3) . . ?
C8 C9 Na4 71.5(3) . . ?
C10 C9 H9 119.4 . . ?
C8 C9 H9 119.4 . . ?
Na4 C9 H9 99.6 . . ?
C11 C10 C9 119.5(5) . . ?
C11 C10 H10 120.2 . . ?
C9 C10 H10 120.2 . . ?
C10 C11 C12 121.0(4) . . ?
C10 C11 H11 119.5 . . ?
C12 C11 H11 119.5 . . ?
C13 C12 C11 120.9(5) . . ?
C13 C12 H12 119.5 . . ?
C11 C12 H12 119.5 . . ?
N2 C13 C12 125.5(5) . . ?
N2 C13 C8 115.7(4) . . ?
C12 C13 C8 118.6(4) . . ?
N2 C14 C15 115.2(4) . . ?
N2 C14 C47 107.1(4) . . ?
C15 C14 C47 115.1(4) . . ?
N2 C14 H14 106.2 . . ?
C15 C14 H14 106.2 . . ?
C47 C14 H14 106.2 . . ?
C16 C15 C20 118.5(4) . . ?
C16 C15 C14 116.0(4) . . ?
C20 C15 C14 125.3(4) . . ?
C15 C16 C17 122.8(5) . . ?
C15 C16 Na3 83.4(3) . . ?
C17 C16 Na3 69.8(3) . . ?
C15 C16 H16 118.6 . . ?
C17 C16 H16 118.6 . . ?
Na3 C16 H16 118.7 . . ?
C18 C17 C16 119.3(4) . . ?
C18 C17 Na3 72.2(3) . . ?
C16 C17 Na3 83.2(3) . . ?
C18 C17 H17 120.4 . . ?
C16 C17 H17 120.4 . . ?
Na3 C17 H17 114.8 . . ?
C17 C18 C19 119.2(5) . . ?
C17 C18 Na3 79.6(3) . . ?
C19 C18 Na3 78.8(3) . . ?
C17 C18 H18 120.4 . . ?
C19 C18 H18 120.4 . . ?
Na3 C18 H18 111.7 . . ?
C18 C19 C20 122.3(5) . . ?
C18 C19 Na3 72.7(3) . . ?
C20 C19 Na3 86.9(3) . . ?
C18 C19 H19 118.9 . . ?
C20 C19 H19 118.9 . . ?
Na3 C19 H19 111.3 . . ?
O2 C20 C19 117.5(4) . . ?
O2 C20 C15 124.7(4) . . ?
C19 C20 C15 117.8(4) . . ?
O3 C21 C22 118.0(5) . . ?
O3 C21 C26 122.7(4) . . ?
C22 C21 C26 119.3(5) . . ?
O3 C21 Na6 43.1(2) . . ?
C22 C21 Na6 108.3(3) . . ?
C26 C21 Na6 114.1(3) . . ?
C23 C22 C21 121.8(5) . . ?
C23 C22 H22 119.1 . . ?
C21 C22 H22 119.1 . . ?
C22 C23 C24 119.8(5) . . ?
C22 C23 H23 120.1 . . ?
C24 C23 H23 120.1 . . ?
C25 C24 C23 118.5(5) . . ?
C25 C24 H24 120.8 . . ?
C23 C24 H24 120.8 . . ?
C24 C25 C26 124.0(5) . . ?
C24 C25 H25 118.0 . . ?
C26 C25 H25 118.0 . . ?
C25 C26 C21 116.6(5) . . ?
C25 C26 C27 116.2(5) . . ?
C21 C26 C27 127.2(4) . . ?
N3 C27 C26 118.4(4) . . ?
N3 C27 C7 103.8(4) . . ?
C26 C27 C7 113.3(4) . . ?
N3 C27 H27 106.9 . . ?
C26 C27 H27 106.9 . . ?
C7 C27 H27 106.9 . . ?
N3 C28 C29 126.2(5) . . ?
N3 C28 C33 113.5(4) . . ?
C29 C28 C33 120.3(4) . . ?
N3 C28 Na6 104.7(3) . . ?
C29 C28 Na6 84.0(3) . . ?
C33 C28 Na6 80.7(3) . . ?
C28 C29 C30 119.7(5) . . ?
C28 C29 Na6 69.1(3) . . ?
C30 C29 Na6 89.0(4) . . ?
C28 C29 H29 120.2 . . ?
C30 C29 H29 120.2 . . ?
Na6 C29 H29 111.9 . . ?
C31 C30 C29 121.2(5) . . ?
C31 C30 H30 119.4 . . ?
C29 C30 H30 119.4 . . ?
C30 C31 C32 119.9(4) . . ?
C30 C31 H31 120.0 . . ?
C32 C31 H31 120.0 . . ?
C33 C32 C31 120.6(5) . . ?
C33 C32 H32 119.7 . . ?
C31 C32 H32 119.7 . . ?
N4 C33 C32 127.1(4) . . ?
N4 C33 C28 114.7(4) . . ?
C32 C33 C28 118.3(4) . . ?
N4 C33 Na5 58.6(2) . . ?
C32 C33 Na5 120.0(3) . . ?
C28 C33 Na5 90.8(3) . . ?
N4 C33 Na6 109.2(3) . . ?
C32 C33 Na6 87.6(3) . . ?
C28 C33 Na6 71.2(3) . . ?
Na5 C33 Na6 152.20(17) . . ?
N4 C34 C35 111.5(4) . . ?
N4 C34 C54 111.6(4) . . ?
C35 C34 C54 116.5(4) . . ?
N4 C34 H34 105.4 . . ?
C35 C34 H34 105.4 . . ?
C54 C34 H34 105.4 . . ?
C36 C35 C40 118.2(4) . . ?
C36 C35 C34 117.0(4) . . ?
C40 C35 C34 124.8(4) . . ?
C37 C36 C35 122.8(4) . . ?
C37 C36 H36 118.6 . . ?
C35 C36 H36 118.6 . . ?
C36 C37 C38 118.7(5) . . ?
C36 C37 H37 120.6 . . ?
C38 C37 H37 120.6 . . ?
C39 C38 C37 119.3(5) . . ?
C39 C38 Na2 65.8(3) . . ?
C37 C38 Na2 90.8(4) . . ?
C39 C38 H38 120.4 . . ?
C37 C38 H38 120.4 . . ?
Na2 C38 H38 113.1 . . ?
C38 C39 C40 122.6(4) . . ?
C38 C39 Na2 86.9(3) . . ?
C40 C39 Na2 78.6(3) . . ?
C38 C39 H39 118.7 . . ?
C40 C39 H39 118.7 . . ?
Na2 C39 H39 105.2 . . ?
O4 C40 C39 118.0(4) . . ?
O4 C40 C35 123.7(4) . . ?
C39 C40 C35 118.4(5) . . ?
O4 C40 Na2 104.8(3) . . ?
C39 C40 Na2 72.2(3) . . ?
C35 C40 Na2 91.4(3) . . ?
O5 C41 C42 119.1(5) . . ?
O5 C41 C46 124.1(4) . . ?
C42 C41 C46 116.7(5) . . ?
O5 C41 Na3 61.9(2) . . ?
C42 C41 Na3 83.3(3) . . ?
C46 C41 Na3 124.0(3) . . ?
O5 C41 Na3 42.8(2) . 3_666 ?
C42 C41 Na3 79.8(3) . 3_666 ?
C46 C41 Na3 158.2(3) . 3_666 ?
Na3 C41 Na3 69.53(13) . 3_666 ?
C43 C42 C41 122.9(5) . . ?
C43 C42 Na3 129.7(4) . . ?
C41 C42 Na3 67.5(3) . . ?
C43 C42 H42 118.6 . . ?
C41 C42 H42 118.6 . . ?
Na3 C42 H42 74.5 . . ?
C42 C43 C44 120.2(6) . . ?
C42 C43 H43 119.9 . . ?
C44 C43 H43 119.9 . . ?
C43 C44 C45 118.3(6) . . ?
C43 C44 H44 120.8 . . ?
C45 C44 H44 120.8 . . ?
C46 C45 C44 123.4(6) . . ?
C46 C45 H45 118.3 . . ?
C44 C45 H45 118.3 . . ?
C45 C46 C41 118.4(5) . . ?
C45 C46 C47 116.1(5) . . ?
C41 C46 C47 125.4(4) . . ?
N5 C47 C46 121.1(4) . . ?
N5 C47 C14 106.1(4) . . ?
C46 C47 C14 111.7(4) . . ?
N5 C47 H47 105.6 . . ?
C46 C47 H47 105.6 . . ?
C14 C47 H47 105.6 . . ?
N5 C48 C49 128.3(4) . . ?
N5 C48 C53 112.5(4) . . ?
C49 C48 C53 119.2(4) . . ?
N5 C48 Na1 66.6(2) . . ?
C49 C48 Na1 127.4(3) . . ?
C53 C48 Na1 74.8(3) . . ?
C48 C49 C50 121.1(5) . . ?
C48 C49 H49 119.4 . . ?
C50 C49 H49 119.4 . . ?
C51 C50 C49 120.3(5) . . ?
C51 C50 H50 119.9 . . ?
C49 C50 H50 119.9 . . ?
C50 C51 C52 120.5(5) . . ?
C50 C51 H51 119.8 . . ?
C52 C51 H51 119.8 . . ?
C51 C52 C53 121.3(5) . . ?
C51 C52 Na6 93.9(3) . . ?
C53 C52 Na6 81.6(3) . . ?
C51 C52 H52 119.4 . . ?
C53 C52 H52 119.4 . . ?
Na6 C52 H52 94.6 . . ?
N6 C53 C52 126.6(5) . . ?
N6 C53 C48 115.7(4) . . ?
C52 C53 C48 117.6(4) . . ?
N6 C53 Na1 69.8(2) . . ?
C52 C53 Na1 125.9(3) . . ?
C48 C53 Na1 75.5(3) . . ?
N6 C53 Na6 100.3(3) . . ?
C52 C53 Na6 69.3(3) . . ?
C48 C53 Na6 99.7(3) . . ?
Na1 C53 Na6 164.72(19) . . ?
N6 C54 C55 116.1(4) . . ?
N6 C54 C34 113.7(3) . . ?
C55 C54 C34 112.7(4) . . ?
N6 C54 H54 104.2 . . ?
C55 C54 H54 104.2 . . ?
C34 C54 H54 104.2 . . ?
C60 C55 C56 119.4(5) . . ?
C60 C55 C54 124.9(4) . . ?
C56 C55 C54 115.7(4) . . ?
C57 C56 C55 122.0(5) . . ?
C57 C56 H56 119.0 . . ?
C55 C56 H56 119.0 . . ?
C58 C57 C56 118.8(5) . . ?
C58 C57 H57 120.6 . . ?
C56 C57 H57 120.6 . . ?
C57 C58 C59 120.3(5) . . ?
C57 C58 H58 119.8 . . ?
C59 C58 H58 119.8 . . ?
C58 C59 C60 122.3(5) . . ?
C58 C59 H59 118.8 . . ?
C60 C59 H59 118.8 . . ?
O6 C60 C55 123.7(4) . . ?
O6 C60 C59 119.3(5) . . ?
C55 C60 C59 117.0(4) . . ?
O7 C61 C62 106.0(6) . . ?
O7 C61 H61A 110.5 . . ?
C62 C61 H61A 110.5 . . ?
O7 C61 H61B 110.5 . . ?
C62 C61 H61B 110.5 . . ?
H61A C61 H61B 108.7 . . ?
C61 C62 C63 100.6(7) . . ?
C61 C62 H62A 111.6 . . ?
C63 C62 H62A 111.6 . . ?
C61 C62 H62B 111.6 . . ?
C63 C62 H62B 111.6 . . ?
H62A C62 H62B 109.4 . . ?
C62 C63 C64 105.1(6) . . ?
C62 C63 H63A 110.7 . . ?
C64 C63 H63A 110.7 . . ?
C62 C63 H63B 110.7 . . ?
C64 C63 H63B 110.7 . . ?
H63A C63 H63B 108.8 . . ?
O7 C64 C63 107.0(7) . . ?
O7 C64 H64A 110.3 . . ?
C63 C64 H64A 110.3 . . ?
O7 C64 H64B 110.3 . . ?
C63 C64 H64B 110.3 . . ?
H64A C64 H64B 108.6 . . ?
O8 C65 C66 106.4(5) . . ?
O8 C65 H65A 110.4 . . ?
C66 C65 H65A 110.4 . . ?
O8 C65 H65B 110.4 . . ?
C66 C65 H65B 110.4 . . ?
H65A C65 H65B 108.6 . . ?
C67 C66 C65 102.4(5) . . ?
C67 C66 H66A 111.3 . . ?
C65 C66 H66A 111.3 . . ?
C67 C66 H66B 111.3 . . ?
C65 C66 H66B 111.3 . . ?
H66A C66 H66B 109.2 . . ?
C66 C67 C68 102.2(5) . . ?
C66 C67 H67A 111.3 . . ?
C68 C67 H67A 111.3 . . ?
C66 C67 H67B 111.3 . . ?
C68 C67 H67B 111.3 . . ?
H67A C67 H67B 109.2 . . ?
O8 C68 C67 104.6(5) . . ?
O8 C68 H68A 110.8 . . ?
C67 C68 H68A 110.8 . . ?
O8 C68 H68B 110.8 . . ?
C67 C68 H68B 110.8 . . ?
H68A C68 H68B 108.9 . . ?
O9 C69 C70 106.2(6) . . ?
O9 C69 H69A 110.5 . . ?
C70 C69 H69A 110.5 . . ?
O9 C69 H69B 110.5 . . ?
C70 C69 H69B 110.5 . . ?
H69A C69 H69B 108.7 . . ?
C71 C70 C69 105.0(6) . . ?
C71 C70 H70A 110.7 . . ?
C69 C70 H70A 110.7 . . ?
C71 C70 H70B 110.7 . . ?
C69 C70 H70B 110.7 . . ?
H70A C70 H70B 108.8 . . ?
C70 C71 C72 103.7(6) . . ?
C70 C71 H71A 111.0 . . ?
C72 C71 H71A 111.0 . . ?
C70 C71 H71B 111.0 . . ?
C72 C71 H71B 111.0 . . ?
H71A C71 H71B 109.0 . . ?
O9 C72 C71 105.5(5) . . ?
O9 C72 H72A 110.7 . . ?
C71 C72 H72A 110.7 . . ?
O9 C72 H72B 110.7 . . ?
C71 C72 H72B 110.7 . . ?
H72A C72 H72B 108.8 . . ?
O10 C73 C74 105.0(8) . . ?
O10 C73 H73A 110.8 . . ?
C74 C73 H73A 110.8 . . ?
O10 C73 H73B 110.8 . . ?
C74 C73 H73B 110.8 . . ?
H73A C73 H73B 108.8 . . ?
C75 C74 C73 102.5(10) . . ?
C75 C74 H74A 111.3 . . ?
C73 C74 H74A 111.3 . . ?
C75 C74 H74B 111.3 . . ?
C73 C74 H74B 111.3 . . ?
H74A C74 H74B 109.2 . . ?
C74 C75 C76 104.2(9) . . ?
C74 C75 H75A 110.9 . . ?
C76 C75 H75A 110.9 . . ?
C74 C75 H75B 110.9 . . ?
C76 C75 H75B 110.9 . . ?
H75A C75 H75B 108.9 . . ?
O10 C76 C75 107.0(9) . . ?
O10 C76 H76A 110.3 . . ?
C75 C76 H76A 110.3 . . ?
O10 C76 H76B 110.3 . . ?
C75 C76 H76B 110.3 . . ?
H76A C76 H76B 108.6 . . ?
O11 C77 C78 107.9(6) . . ?
O11 C77 H77A 110.1 . . ?
C78 C77 H77A 110.1 . . ?
O11 C77 H77B 110.1 . . ?
C78 C77 H77B 110.1 . . ?
H77A C77 H77B 108.4 . . ?
C79 C78 C77 102.8(6) . . ?
C79 C78 H78A 111.2 . . ?
C77 C78 H78A 111.2 . . ?
C79 C78 H78B 111.2 . . ?
C77 C78 H78B 111.2 . . ?
H78A C78 H78B 109.1 . . ?
C80 C79 C78 101.3(7) . . ?
C80 C79 H79A 111.5 . . ?
C78 C79 H79A 111.5 . . ?
C80 C79 H79B 111.5 . . ?
C78 C79 H79B 111.5 . . ?
H79A C79 H79B 109.3 . . ?
O11 C80 C79 108.7(7) . . ?
O11 C80 H80A 109.9 . . ?
C79 C80 H80A 109.9 . . ?
O11 C80 H80B 109.9 . . ?
C79 C80 H80B 109.9 . . ?
H80A C80 H80B 108.3 . . ?
O12 C81 C82 105.8(7) . . ?
O12 C81 H81A 110.6 . . ?
C82 C81 H81A 110.6 . . ?
O12 C81 H81B 110.6 . . ?
C82 C81 H81B 110.6 . . ?
H81A C81 H81B 108.7 . . ?
C83 C82 C81 106.7(8) . . ?
C83 C82 H82A 110.4 . . ?
C81 C82 H82A 110.4 . . ?
C83 C82 H82B 110.4 . . ?
C81 C82 H82B 110.4 . . ?
H82A C82 H82B 108.6 . . ?
C84 C83 C82 106.5(9) . . ?
C84 C83 H83A 110.4 . . ?
C82 C83 H83A 110.4 . . ?
C84 C83 H83B 110.4 . . ?
C82 C83 H83B 110.4 . . ?
H83A C83 H83B 108.6 . . ?
C83 C84 O12 109.8(8) . . ?
C83 C84 H84A 109.7 . . ?
O12 C84 H84A 109.7 . . ?
C83 C84 H84B 109.7 . . ?
O12 C84 H84B 109.7 . . ?
H84A C84 H84B 108.2 . . ?
O13 C85 C86A 103.9(8) . . ?
O13 C85 C86B 104.5(7) . . ?
O13 C85 H85A 111.0 . . ?
C86A C85 H85A 111.0 . . ?
O13 C85 H85B 111.0 . . ?
C86A C85 H85B 111.0 . . ?
H85A C85 H85B 109.0 . . ?
O13 C85 H85C 110.9 . . ?
C86B C85 H85C 110.9 . . ?
O13 C85 H85D 110.9 . . ?
C86B C85 H85D 110.9 . . ?
H85C C85 H85D 108.9 . . ?
C85 C86A C87 105.8(9) . . ?
C85 C86A H86A 110.6 . . ?
C87 C86A H86A 110.6 . . ?
C85 C86A H86B 110.6 . . ?
C87 C86A H86B 110.6 . . ?
H86A C86A H86B 108.7 . . ?
C87 C86B C85 105.9(9) . . ?
C87 C86B H86C 110.5 . . ?
C85 C86B H86C 110.5 . . ?
C87 C86B H86D 110.5 . . ?
C85 C86B H86D 110.5 . . ?
H86C C86B H86D 108.7 . . ?
C86B C87 C88 106.1(8) . . ?
C88 C87 C86A 100.6(8) . . ?
C88 C87 H87A 111.6 . . ?
C86A C87 H87A 111.6 . . ?
C88 C87 H87B 111.6 . . ?
C86A C87 H87B 111.6 . . ?
H87A C87 H87B 109.4 . . ?
C86B C87 H87C 110.5 . . ?
C88 C87 H87C 110.5 . . ?
C86B C87 H87D 110.5 . . ?
C88 C87 H87D 110.5 . . ?
H87C C87 H87D 108.7 . . ?
O13 C88 C87 107.9(7) . . ?
O13 C88 H88A 110.1 . . ?
C87 C88 H88A 110.1 . . ?
O13 C88 H88B 110.1 . . ?
C87 C88 H88B 110.1 . . ?
H88A C88 H88B 108.4 . . ?

loop_
_geom_bond_atom_site_label_1
_geom_bond_atom_site_label_2
_geom_bond_distance
_geom_bond_site_symmetry_2
_geom_bond_publ_flag
Fe1 O3 1.914(3) . ?
Fe1 N2 2.021(4) . ?
Fe1 N1 2.061(4) . ?
Fe1 Fe3 2.4032(10) . ?
Fe1 Fe2 2.4382(11) . ?
Fe2 N3 1.940(4) . ?
Fe2 N4 1.986(4) . ?
Fe2 O4 2.035(3) . ?
Fe2 N1 2.141(4) . ?
Fe2 O1 2.141(4) . ?
Fe2 Fe3 2.7031(11) . ?
Fe2 Na5 2.971(2) . ?
Fe2 Na4 3.275(2) . ?
Fe3 N6 2.030(4) . ?
Fe3 N5 2.061(4) . ?
Fe3 O2 2.079(3) . ?
Fe3 O4 2.098(3) . ?
Fe3 N2 2.333(4) . ?
Fe3 Na1 2.972(2) . ?
Fe3 Na2 3.482(2) . ?
Na1 O5 2.310(4) . ?
Na1 O6 2.337(4) . ?
Na1 O2 2.501(4) . ?
Na1 O8 2.538(4) 3_666 ?
Na1 N5 2.635(5) . ?
Na1 N6 2.703(4) . ?
Na1 C53 2.851(5) . ?
Na1 C48 2.859(5) . ?
Na1 Na2 3.342(3) . ?
Na1 Na3 3.407(3) 3_666 ?
Na1 Na3 4.074(3) . ?
Na2 O6 2.136(4) . ?
Na2 O2 2.295(4) . ?
Na2 O7 2.326(5) . ?
Na2 C39 2.740(6) . ?
Na2 C40 2.821(5) . ?
Na2 C38 3.000(6) . ?
Na3 O5 2.290(4) 3_666 ?
Na3 O8 2.346(4) . ?
Na3 O5 2.379(4) . ?
Na3 C41 2.695(5) . ?
Na3 C18 2.795(6) . ?
Na3 C19 2.872(6) . ?
Na3 C17 2.886(5) . ?
Na3 C42 2.898(6) . ?
Na3 C16 3.053(5) . ?
Na3 C41 3.073(5) 3_666 ?
Na3 Na3 3.304(4) 3_666 ?
Na4 O1 2.321(4) . ?
Na4 O9 2.361(4) . ?
Na4 O10 2.390(5) . ?
Na4 O4 2.514(4) . ?
Na4 C8 2.831(5) . ?
Na4 C9 2.942(5) . ?
Na4 C1 3.094(5) . ?
Na5 O12 2.292(6) . ?
Na5 O11 2.297(5) . ?
Na5 O1 2.312(4) . ?
Na5 N4 2.541(5) . ?
Na5 C1 2.865(5) . ?
Na5 C33 2.972(5) . ?
Na6 O3 2.255(4) . ?
Na6 O13 2.322(5) . ?
Na6 C52 2.719(6) . ?
Na6 C53 2.875(5) . ?
Na6 C28 2.885(6) . ?
Na6 C33 3.008(6) . ?
Na6 C21 3.040(5) . ?
Na6 C29 3.071(6) . ?
O1 C1 1.328(6) . ?
O2 C20 1.326(6) . ?
O3 C21 1.342(6) . ?
O4 C40 1.340(6) . ?
O5 C41 1.317(6) . ?
O6 C60 1.315(6) . ?
O7 C64 1.416(9) . ?
O7 C61 1.417(8) . ?
O8 C68 1.444(6) . ?
O8 C65 1.463(7) . ?
O9 C69 1.425(8) . ?
O9 C72 1.428(7) . ?
O10 C76 1.427(10) . ?
O10 C73 1.434(10) . ?
O11 C77 1.415(9) . ?
O11 C80 1.422(8) . ?
O12 C84 1.426(9) . ?
O12 C81 1.439(8) . ?
O13 C88 1.424(9) . ?
O13 C85 1.436(8) . ?
N1 C8 1.394(5) . ?
N1 C7 1.469(6) . ?
N2 C13 1.394(6) . ?
N2 C14 1.461(6) . ?
N3 C28 1.362(6) . ?
N3 C27 1.441(6) . ?
N4 C33 1.396(6) . ?
N4 C34 1.457(6) . ?
N5 C48 1.364(6) . ?
N5 C47 1.452(6) . ?
N6 C53 1.375(6) . ?
N6 C54 1.450(6) . ?
C1 C2 1.390(8) . ?
C1 C6 1.418(7) . ?
C2 C3 1.374(9) . ?
C2 H2 0.9500 . ?
C3 C4 1.390(9) . ?
C3 H3 0.9500 . ?
C4 C5 1.374(8) . ?
C4 H4 0.9500 . ?
C5 C6 1.392(7) . ?
C5 H5 0.9500 . ?
C6 C7 1.530(7) . ?
C7 C27 1.566(6) . ?
C7 H7 1.0000 . ?
C8 C9 1.414(7) . ?
C8 C13 1.427(7) . ?
C9 C10 1.400(6) . ?
C9 H9 0.9500 . ?
C10 C11 1.365(8) . ?
C10 H10 0.9500 . ?
C11 C12 1.402(7) . ?
C11 H11 0.9500 . ?
C12 C13 1.399(6) . ?
C12 H12 0.9500 . ?
C14 C15 1.541(6) . ?
C14 C47 1.563(6) . ?
C14 H14 1.0000 . ?
C15 C16 1.392(6) . ?
C15 C20 1.424(7) . ?
C16 C17 1.397(7) . ?
C16 H16 0.9500 . ?
C17 C18 1.386(8) . ?
C17 H17 0.9500 . ?
C18 C19 1.395(7) . ?
C18 H18 0.9500 . ?
C19 C20 1.418(7) . ?
C19 H19 0.9500 . ?
C21 C22 1.409(8) . ?
C21 C26 1.413(8) . ?
C22 C23 1.368(8) . ?
C22 H22 0.9500 . ?
C23 C24 1.391(9) . ?
C23 H23 0.9500 . ?
C24 C25 1.379(8) . ?
C24 H24 0.9500 . ?
C25 C26 1.394(7) . ?
C25 H25 0.9500 . ?
C26 C27 1.537(7) . ?
C27 H27 1.0000 . ?
C28 C29 1.396(7) . ?
C28 C33 1.436(7) . ?
C29 C30 1.401(7) . ?
C29 H29 0.9500 . ?
C30 C31 1.375(8) . ?
C30 H30 0.9500 . ?
C31 C32 1.410(7) . ?
C31 H31 0.9500 . ?
C32 C33 1.405(6) . ?
C32 H32 0.9500 . ?
C34 C35 1.535(6) . ?
C34 C54 1.564(7) . ?
C34 H34 1.0000 . ?
C35 C36 1.400(7) . ?
C35 C40 1.419(6) . ?
C36 C37 1.387(7) . ?
C36 H36 0.9500 . ?
C37 C38 1.405(7) . ?
C37 H37 0.9500 . ?
C38 C39 1.379(8) . ?
C38 H38 0.9500 . ?
C39 C40 1.403(7) . ?
C39 H39 0.9500 . ?
C41 C42 1.422(7) . ?
C41 C46 1.427(7) . ?
C42 C43 1.374(9) . ?
C42 H42 0.9500 . ?
C43 C44 1.375(10) . ?
C43 H43 0.9500 . ?
C44 C45 1.394(8) . ?
C44 H44 0.9500 . ?
C45 C46 1.389(7) . ?
C45 H45 0.9500 . ?
C46 C47 1.517(7) . ?
C47 H47 1.0000 . ?
C48 C49 1.397(7) . ?
C48 C53 1.462(7) . ?
C49 C50 1.399(7) . ?
C49 H49 0.9500 . ?
C50 C51 1.385(8) . ?
C50 H50 0.9500 . ?
C51 C52 1.399(7) . ?
C51 H51 0.9500 . ?
C52 C53 1.414(6) . ?
C52 H52 0.9500 . ?
C54 C55 1.526(7) . ?
C54 H54 1.0000 . ?
C55 C60 1.408(7) . ?
C55 C56 1.418(6) . ?
C56 C57 1.387(7) . ?
C56 H56 0.9500 . ?
C57 C58 1.379(9) . ?
C57 H57 0.9500 . ?
C58 C59 1.390(7) . ?
C58 H58 0.9500 . ?
C59 C60 1.418(7) . ?
C59 H59 0.9500 . ?
C61 C62 1.499(11) . ?
C61 H61A 0.9900 . ?
C61 H61B 0.9900 . ?
C62 C63 1.506(13) . ?
C62 H62A 0.9900 . ?
C62 H62B 0.9900 . ?
C63 C64 1.512(12) . ?
C63 H63A 0.9900 . ?
C63 H63B 0.9900 . ?
C64 H64A 0.9900 . ?
C64 H64B 0.9900 . ?
C65 C66 1.529(8) . ?
C65 H65A 0.9900 . ?
C65 H65B 0.9900 . ?
C66 C67 1.519(11) . ?
C66 H66A 0.9900 . ?
C66 H66B 0.9900 . ?
C67 C68 1.524(8) . ?
C67 H67A 0.9900 . ?
C67 H67B 0.9900 . ?
C68 H68A 0.9900 . ?
C68 H68B 0.9900 . ?
C69 C70 1.524(10) . ?
C69 H69A 0.9900 . ?
C69 H69B 0.9900 . ?
C70 C71 1.492(10) . ?
C70 H70A 0.9900 . ?
C70 H70B 0.9900 . ?
C71 C72 1.504(10) . ?
C71 H71A 0.9900 . ?
C71 H71B 0.9900 . ?
C72 H72A 0.9900 . ?
C72 H72B 0.9900 . ?
C73 C74 1.502(15) . ?
C73 H73A 0.9900 . ?
C73 H73B 0.9900 . ?
C74 C75 1.473(17) . ?
C74 H74A 0.9900 . ?
C74 H74B 0.9900 . ?
C75 C76 1.477(15) . ?
C75 H75A 0.9900 . ?
C75 H75B 0.9900 . ?
C76 H76A 0.9900 . ?
C76 H76B 0.9900 . ?
C77 C78 1.520(10) . ?
C77 H77A 0.9900 . ?
C77 H77B 0.9900 . ?
C78 C79 1.505(10) . ?
C78 H78A 0.9900 . ?
C78 H78B 0.9900 . ?
C79 C80 1.476(12) . ?
C79 H79A 0.9900 . ?
C79 H79B 0.9900 . ?
C80 H80A 0.9900 . ?
C80 H80B 0.9900 . ?
C81 C82 1.500(11) . ?
C81 H81A 0.9900 . ?
C81 H81B 0.9900 . ?
C82 C83 1.481(13) . ?
C82 H82A 0.9900 . ?
C82 H82B 0.9900 . ?
C83 C84 1.425(11) . ?
C83 H83A 0.9900 . ?
C83 H83B 0.9900 . ?
C84 H84A 0.9900 . ?
C84 H84B 0.9900 . ?
C85 C86A 1.470(13) . ?
C85 C86B 1.554(13) . ?
C85 H85A 0.9900 . ?
C85 H85B 0.9900 . ?
C85 H85C 0.9900 . ?
C85 H85D 0.9900 . ?
C86A C87 1.542(13) . ?
C86A H86A 0.9900 . ?
C86A H86B 0.9900 . ?
C86B C87 1.454(13) . ?
C86B H86C 0.9900 . ?
C86B H86D 0.9900 . ?
C87 C88 1.505(9) . ?
C87 H87A 0.9900 . ?
C87 H87B 0.9900 . ?
C87 H87C 0.9900 . ?
C87 H87D 0.9900 . ?
C88 H88A 0.9900 . ?
C88 H88B 0.9900 . ?

loop_
_geom_torsion_atom_site_label_1
_geom_torsion_atom_site_label_2
_geom_torsion_atom_site_label_3
_geom_torsion_atom_site_label_4
_geom_torsion
_geom_torsion_site_symmetry_1
_geom_torsion_site_symmetry_2
_geom_torsion_site_symmetry_3
_geom_torsion_site_symmetry_4
_geom_torsion_publ_flag
Fe2 O1 C1 C2 -157.5(4) . . . . ?
Na5 O1 C1 C2 -69.0(5) . . . . ?
Na4 O1 C1 C2 92.4(5) . . . . ?
Fe2 O1 C1 C6 22.1(6) . . . . ?
Na5 O1 C1 C6 110.6(4) . . . . ?
Na4 O1 C1 C6 -88.1(5) . . . . ?
Fe2 O1 C1 Na5 -88.5(3) . . . . ?
Na4 O1 C1 Na5 161.3(3) . . . . ?
Fe2 O1 C1 Na4 110.1(4) . . . . ?
Na5 O1 C1 Na4 -161.3(3) . . . . ?
O1 C1 C2 C3 179.9(5) . . . . ?
C6 C1 C2 C3 0.4(8) . . . . ?
Na5 C1 C2 C3 132.0(6) . . . . ?
Na4 C1 C2 C3 -131.8(5) . . . . ?
C1 C2 C3 C4 0.0(10) . . . . ?
C2 C3 C4 C5 -0.8(9) . . . . ?
C3 C4 C5 C6 1.3(9) . . . . ?
C4 C5 C6 C1 -0.9(7) . . . . ?
C4 C5 C6 C7 -178.9(5) . . . . ?
O1 C1 C6 C5 -179.5(4) . . . . ?
C2 C1 C6 C5 0.0(7) . . . . ?
Na5 C1 C6 C5 -114.8(4) . . . . ?
Na4 C1 C6 C5 132.3(4) . . . . ?
O1 C1 C6 C7 -1.7(7) . . . . ?
C2 C1 C6 C7 177.9(4) . . . . ?
Na5 C1 C6 C7 63.0(6) . . . . ?
Na4 C1 C6 C7 -49.9(5) . . . . ?
C8 N1 C7 C6 67.9(5) . . . . ?
Fe1 N1 C7 C6 -142.7(3) . . . . ?
Fe2 N1 C7 C6 -67.5(4) . . . . ?
C8 N1 C7 C27 -170.5(4) . . . . ?
Fe1 N1 C7 C27 -21.1(5) . . . . ?
Fe2 N1 C7 C27 54.1(4) . . . . ?
C5 C6 C7 N1 -151.7(4) . . . . ?
C1 C6 C7 N1 30.4(6) . . . . ?
C5 C6 C7 C27 87.5(5) . . . . ?
C1 C6 C7 C27 -90.4(5) . . . . ?
C7 N1 C8 C9 -15.7(7) . . . . ?
Fe1 N1 C8 C9 -169.1(4) . . . . ?
Fe2 N1 C8 C9 111.1(5) . . . . ?
C7 N1 C8 C13 162.1(4) . . . . ?
Fe1 N1 C8 C13 8.6(5) . . . . ?
Fe2 N1 C8 C13 -71.1(5) . . . . ?
C7 N1 C8 Na4 -100.0(4) . . . . ?
Fe1 N1 C8 Na4 106.5(2) . . . . ?
Fe2 N1 C8 Na4 26.8(4) . . . . ?
N1 C8 C9 C10 176.3(5) . . . . ?
C13 C8 C9 C10 -1.5(7) . . . . ?
Na4 C8 C9 C10 -89.2(5) . . . . ?
N1 C8 C9 Na4 -94.5(4) . . . . ?
C13 C8 C9 Na4 87.8(4) . . . . ?
C8 C9 C10 C11 0.6(8) . . . . ?
Na4 C9 C10 C11 -73.1(5) . . . . ?
C9 C10 C11 C12 -0.1(8) . . . . ?
C10 C11 C12 C13 0.5(8) . . . . ?
C14 N2 C13 C12 16.1(7) . . . . ?
Fe1 N2 C13 C12 166.9(4) . . . . ?
Fe3 N2 C13 C12 -115.5(5) . . . . ?
C14 N2 C13 C8 -159.3(4) . . . . ?
Fe1 N2 C13 C8 -8.5(5) . . . . ?
Fe3 N2 C13 C8 69.1(5) . . . . ?
C11 C12 C13 N2 -176.7(5) . . . . ?
C11 C12 C13 C8 -1.4(7) . . . . ?
N1 C8 C13 N2 -0.3(6) . . . . ?
C9 C8 C13 N2 177.6(4) . . . . ?
Na4 C8 C13 N2 -102.1(4) . . . . ?
N1 C8 C13 C12 -176.1(4) . . . . ?
C9 C8 C13 C12 1.9(7) . . . . ?
Na4 C8 C13 C12 82.2(4) . . . . ?
C13 N2 C14 C15 -73.3(5) . . . . ?
Fe1 N2 C14 C15 138.6(3) . . . . ?
Fe3 N2 C14 C15 70.1(4) . . . . ?
C13 N2 C14 C47 157.3(4) . . . . ?
Fe1 N2 C14 C47 9.1(5) . . . . ?
Fe3 N2 C14 C47 -59.4(3) . . . . ?
N2 C14 C15 C16 125.4(4) . . . . ?
C47 C14 C15 C16 -109.2(5) . . . . ?
N2 C14 C15 C20 -49.8(6) . . . . ?
C47 C14 C15 C20 75.6(6) . . . . ?
C20 C15 C16 C17 1.7(7) . . . . ?
C14 C15 C16 C17 -173.8(4) . . . . ?
C20 C15 C16 Na3 -59.1(4) . . . . ?
C14 C15 C16 Na3 125.4(4) . . . . ?
C15 C16 C17 C18 -2.3(8) . . . . ?
Na3 C16 C17 C18 65.2(4) . . . . ?
C15 C16 C17 Na3 -67.5(5) . . . . ?
C16 C17 C18 C19 -0.3(8) . . . . ?
Na3 C17 C18 C19 70.8(5) . . . . ?
C16 C17 C18 Na3 -71.2(4) . . . . ?
C17 C18 C19 C20 3.5(8) . . . . ?
Na3 C18 C19 C20 74.8(5) . . . . ?
C17 C18 C19 Na3 -71.2(5) . . . . ?
Fe3 O2 C20 C19 -169.5(3) . . . . ?
Na2 O2 C20 C19 -7.0(6) . . . . ?
Na1 O2 C20 C19 97.9(4) . . . . ?
Fe3 O2 C20 C15 9.5(6) . . . . ?
Na2 O2 C20 C15 172.0(3) . . . . ?
Na1 O2 C20 C15 -83.1(5) . . . . ?
C18 C19 C20 O2 175.1(5) . . . . ?
Na3 C19 C20 O2 -117.7(4) . . . . ?
C18 C19 C20 C15 -4.0(7) . . . . ?
Na3 C19 C20 C15 63.3(4) . . . . ?
C16 C15 C20 O2 -177.6(4) . . . . ?
C14 C15 C20 O2 -2.5(7) . . . . ?
C16 C15 C20 C19 1.4(7) . . . . ?
C14 C15 C20 C19 176.5(4) . . . . ?
Fe1 O3 C21 C22 -127.7(4) . . . . ?
Na6 O3 C21 C22 87.3(5) . . . . ?
Fe1 O3 C21 C26 53.7(5) . . . . ?
Na6 O3 C21 C26 -91.4(4) . . . . ?
Fe1 O3 C21 Na6 145.0(4) . . . . ?
O3 C21 C22 C23 177.4(5) . . . . ?
C26 C21 C22 C23 -3.9(7) . . . . ?
Na6 C21 C22 C23 -136.6(4) . . . . ?
C21 C22 C23 C24 1.6(8) . . . . ?
C22 C23 C24 C25 0.2(7) . . . . ?
C23 C24 C25 C26 0.3(7) . . . . ?
C24 C25 C26 C21 -2.5(7) . . . . ?
C24 C25 C26 C27 179.6(4) . . . . ?
O3 C21 C26 C25 -177.2(4) . . . . ?
C22 C21 C26 C25 4.2(6) . . . . ?
Na6 C21 C26 C25 134.4(3) . . . . ?
O3 C21 C26 C27 0.4(7) . . . . ?
C22 C21 C26 C27 -178.2(4) . . . . ?
Na6 C21 C26 C27 -48.0(5) . . . . ?
C28 N3 C27 C26 63.8(6) . . . . ?
Fe2 N3 C27 C26 -106.1(4) . . . . ?
C28 N3 C27 C7 -169.6(5) . . . . ?
Fe2 N3 C27 C7 20.6(5) . . . . ?
C25 C26 C27 N3 -155.1(4) . . . . ?
C21 C26 C27 N3 27.3(6) . . . . ?
C25 C26 C27 C7 83.0(5) . . . . ?
C21 C26 C27 C7 -94.6(5) . . . . ?
N1 C7 C27 N3 -49.8(5) . . . . ?
C6 C7 C27 N3 77.2(5) . . . . ?
N1 C7 C27 C26 80.0(5) . . . . ?
C6 C7 C27 C26 -153.0(4) . . . . ?
C27 N3 C28 C29 3.5(8) . . . . ?
Fe2 N3 C28 C29 173.6(4) . . . . ?
C27 N3 C28 C33 -176.0(5) . . . . ?
Fe2 N3 C28 C33 -5.8(6) . . . . ?
C27 N3 C28 Na6 -89.9(5) . . . . ?
Fe2 N3 C28 Na6 80.3(3) . . . . ?
N3 C28 C29 C30 180.0(5) . . . . ?
C33 C28 C29 C30 -0.6(8) . . . . ?
Na6 C28 C29 C30 -76.2(5) . . . . ?
N3 C28 C29 Na6 -103.8(5) . . . . ?
C33 C28 C29 Na6 75.6(5) . . . . ?
C28 C29 C30 C31 1.4(9) . . . . ?
Na6 C29 C30 C31 -63.8(6) . . . . ?
C29 C30 C31 C32 -0.6(10) . . . . ?
C30 C31 C32 C33 -0.9(9) . . . . ?
C34 N4 C33 C32 -16.7(7) . . . . ?
Fe2 N4 C33 C32 -172.5(4) . . . . ?
Na5 N4 C33 C32 105.8(5) . . . . ?
C34 N4 C33 C28 162.8(4) . . . . ?
Fe2 N4 C33 C28 7.0(5) . . . . ?
Na5 N4 C33 C28 -74.7(4) . . . . ?
C34 N4 C33 Na5 -122.4(4) . . . . ?
Fe2 N4 C33 Na5 81.7(2) . . . . ?
C34 N4 C33 Na6 85.3(4) . . . . ?
Fe2 N4 C33 Na6 -70.5(3) . . . . ?
Na5 N4 C33 Na6 -152.25(17) . . . . ?
C31 C32 C33 N4 -178.9(5) . . . . ?
C31 C32 C33 C28 1.7(8) . . . . ?
C31 C32 C33 Na5 -107.4(5) . . . . ?
C31 C32 C33 Na6 68.8(5) . . . . ?
N3 C28 C33 N4 -1.0(7) . . . . ?
C29 C28 C33 N4 179.5(5) . . . . ?
Na6 C28 C33 N4 -103.0(4) . . . . ?
N3 C28 C33 C32 178.6(5) . . . . ?
C29 C28 C33 C32 -0.9(8) . . . . ?
Na6 C28 C33 C32 76.5(4) . . . . ?
N3 C28 C33 Na5 -56.4(4) . . . . ?
C29 C28 C33 Na5 124.1(5) . . . . ?
Na6 C28 C33 Na5 -158.44(15) . . . . ?
N3 C28 C33 Na6 102.1(4) . . . . ?
C29 C28 C33 Na6 -77.4(5) . . . . ?
C33 N4 C34 C35 161.3(4) . . . . ?
Fe2 N4 C34 C35 -45.8(5) . . . . ?
Na5 N4 C34 C35 51.5(4) . . . . ?
C33 N4 C34 C54 -66.6(5) . . . . ?
Fe2 N4 C34 C54 86.3(4) . . . . ?
Na5 N4 C34 C54 -176.3(3) . . . . ?
N4 C34 C35 C36 -140.0(5) . . . . ?
C54 C34 C35 C36 90.4(5) . . . . ?
N4 C34 C35 C40 39.2(7) . . . . ?
C54 C34 C35 C40 -90.4(6) . . . . ?
C40 C35 C36 C37 -0.9(8) . . . . ?
C34 C35 C36 C37 178.4(5) . . . . ?
C35 C36 C37 C38 0.0(9) . . . . ?
C36 C37 C38 C39 -0.5(9) . . . . ?
C36 C37 C38 Na2 61.9(5) . . . . ?
C37 C38 C39 C40 2.0(9) . . . . ?
Na2 C38 C39 C40 -74.4(5) . . . . ?
C37 C38 C39 Na2 76.4(5) . . . . ?
Fe2 O4 C40 C39 143.6(4) . . . . ?
Fe3 O4 C40 C39 -121.3(4) . . . . ?
Na4 O4 C40 C39 38.7(5) . . . . ?
Fe2 O4 C40 C35 -37.0(6) . . . . ?
Fe3 O4 C40 C35 58.1(5) . . . . ?
Na4 O4 C40 C35 -141.9(4) . . . . ?
Fe2 O4 C40 Na2 -139.0(2) . . . . ?
Fe3 O4 C40 Na2 -43.9(3) . . . . ?
Na4 O4 C40 Na2 116.2(2) . . . . ?
C38 C39 C40 O4 176.5(5) . . . . ?
Na2 C39 C40 O4 97.7(4) . . . . ?
C38 C39 C40 C35 -2.9(8) . . . . ?
Na2 C39 C40 C35 -81.7(4) . . . . ?
C38 C39 C40 Na2 78.8(5) . . . . ?
C36 C35 C40 O4 -177.1(5) . . . . ?
C34 C35 C40 O4 3.7(8) . . . . ?
C36 C35 C40 C39 2.3(7) . . . . ?
C34 C35 C40 C39 -177.0(5) . . . . ?
C36 C35 C40 Na2 -68.2(5) . . . . ?
C34 C35 C40 Na2 112.6(5) . . . . ?
Na3 O5 C41 C42 26.1(5) 3_666 . . . ?
Na1 O5 C41 C42 158.2(4) . . . . ?
Na3 O5 C41 C42 -63.4(4) . . . . ?
Na3 O5 C41 C46 -156.7(4) 3_666 . . . ?
Na1 O5 C41 C46 -24.6(7) . . . . ?
Na3 O5 C41 C46 113.8(4) . . . . ?
Na3 O5 C41 Na3 89.5(2) 3_666 . . . ?
Na1 O5 C41 Na3 -138.4(4) . . . . ?
Na1 O5 C41 Na3 132.1(5) . . . 3_666 ?
Na3 O5 C41 Na3 -89.5(2) . . . 3_666 ?
O5 C41 C42 C43 176.4(5) . . . . ?
C46 C41 C42 C43 -1.1(8) . . . . ?
Na3 C41 C42 C43 123.8(5) . . . . ?
Na3 C41 C42 C43 -165.9(5) 3_666 . . . ?
O5 C41 C42 Na3 52.6(4) . . . . ?
C46 C41 C42 Na3 -124.8(4) . . . . ?
Na3 C41 C42 Na3 70.32(11) 3_666 . . . ?
C41 C42 C43 C44 2.3(9) . . . . ?
Na3 C42 C43 C44 89.1(7) . . . . ?
C42 C43 C44 C45 -2.1(10) . . . . ?
C43 C44 C45 C46 0.8(10) . . . . ?
C44 C45 C46 C41 0.4(8) . . . . ?
C44 C45 C46 C47 -176.1(5) . . . . ?
O5 C41 C46 C45 -177.6(4) . . . . ?
C42 C41 C46 C45 -0.2(7) . . . . ?
Na3 C41 C46 C45 -100.8(5) . . . . ?
Na3 C41 C46 C45 136.0(8) 3_666 . . . ?
O5 C41 C46 C47 -1.5(7) . . . . ?
C42 C41 C46 C47 175.8(4) . . . . ?
Na3 C41 C46 C47 75.3(5) . . . . ?
Na3 C41 C46 C47 -47.9(11) 3_666 . . . ?
C48 N5 C47 C46 61.4(6) . . . . ?
Fe3 N5 C47 C46 -135.7(4) . . . . ?
Na1 N5 C47 C46 -42.4(5) . . . . ?
C48 N5 C47 C14 -170.0(4) . . . . ?
Fe3 N5 C47 C14 -7.1(5) . . . . ?
Na1 N5 C47 C14 86.3(4) . . . . ?
C45 C46 C47 N5 -147.2(5) . . . . ?
C41 C46 C47 N5 36.7(7) . . . . ?
C45 C46 C47 C14 86.7(5) . . . . ?
C41 C46 C47 C14 -89.4(5) . . . . ?
N2 C14 C47 N5 47.3(5) . . . . ?
C15 C14 C47 N5 -82.2(5) . . . . ?
N2 C14 C47 C46 -178.7(4) . . . . ?
C15 C14 C47 C46 51.7(5) . . . . ?
C47 N5 C48 C49 -2.9(8) . . . . ?
Fe3 N5 C48 C49 -166.5(4) . . . . ?
Na1 N5 C48 C49 120.1(5) . . . . ?
C47 N5 C48 C53 176.2(4) . . . . ?
Fe3 N5 C48 C53 12.6(5) . . . . ?
Na1 N5 C48 C53 -60.8(4) . . . . ?
C47 N5 C48 Na1 -122.9(4) . . . . ?
Fe3 N5 C48 Na1 73.4(2) . . . . ?
N5 C48 C49 C50 179.8(5) . . . . ?
C53 C48 C49 C50 0.7(8) . . . . ?
Na1 C48 C49 C50 -92.1(6) . . . . ?
C48 C49 C50 C51 0.6(9) . . . . ?
C49 C50 C51 C52 -1.2(9) . . . . ?
C50 C51 C52 C53 0.4(8) . . . . ?
C50 C51 C52 Na6 -82.1(5) . . . . ?
C54 N6 C53 C52 1.5(7) . . . . ?
Fe3 N6 C53 C52 169.1(4) . . . . ?
Na1 N6 C53 C52 -120.3(5) . . . . ?
C54 N6 C53 C48 -176.5(4) . . . . ?
Fe3 N6 C53 C48 -8.9(5) . . . . ?
Na1 N6 C53 C48 61.7(4) . . . . ?
C54 N6 C53 Na1 121.8(4) . . . . ?
Fe3 N6 C53 Na1 -70.6(2) . . . . ?
C54 N6 C53 Na6 -70.3(4) . . . . ?
Fe3 N6 C53 Na6 97.3(3) . . . . ?
Na1 N6 C53 Na6 167.92(17) . . . . ?
C51 C52 C53 N6 -177.1(5) . . . . ?
Na6 C52 C53 N6 -87.6(5) . . . . ?
C51 C52 C53 C48 0.9(7) . . . . ?
Na6 C52 C53 C48 90.4(4) . . . . ?
C51 C52 C53 Na1 92.6(6) . . . . ?
Na6 C52 C53 Na1 -177.9(3) . . . . ?
C51 C52 C53 Na6 -89.5(5) . . . . ?
N5 C48 C53 N6 -2.4(6) . . . . ?
C49 C48 C53 N6 176.7(4) . . . . ?
Na1 C48 C53 N6 -58.6(4) . . . . ?
N5 C48 C53 C52 179.4(4) . . . . ?
C49 C48 C53 C52 -1.5(7) . . . . ?
Na1 C48 C53 C52 123.2(4) . . . . ?
N5 C48 C53 Na1 56.2(3) . . . . ?
C49 C48 C53 Na1 -124.7(4) . . . . ?
N5 C48 C53 Na6 -109.0(4) . . . . ?
C49 C48 C53 Na6 70.2(5) . . . . ?
Na1 C48 C53 Na6 -165.14(19) . . . . ?
C53 N6 C54 C55 -81.0(5) . . . . ?
Fe3 N6 C54 C55 113.2(4) . . . . ?
Na1 N6 C54 C55 15.5(5) . . . . ?
C53 N6 C54 C34 145.9(4) . . . . ?
Fe3 N6 C54 C34 -19.9(6) . . . . ?
Na1 N6 C54 C34 -117.6(4) . . . . ?
N4 C34 C54 N6 -56.0(5) . . . . ?
C35 C34 C54 N6 73.5(5) . . . . ?
N4 C34 C54 C55 169.2(3) . . . . ?
C35 C34 C54 C55 -61.3(5) . . . . ?
N6 C54 C55 C60 -44.8(7) . . . . ?
C34 C54 C55 C60 88.8(5) . . . . ?
N6 C54 C55 C56 136.5(4) . . . . ?
C34 C54 C55 C56 -89.9(5) . . . . ?
C60 C55 C56 C57 -2.7(8) . . . . ?
C54 C55 C56 C57 176.1(5) . . . . ?
C55 C56 C57 C58 -1.1(8) . . . . ?
C56 C57 C58 C59 2.2(8) . . . . ?
C57 C58 C59 C60 0.3(8) . . . . ?
Na2 O6 C60 C55 -85.5(6) . . . . ?
Na1 O6 C60 C55 61.0(6) . . . . ?
Na2 O6 C60 C59 95.1(6) . . . . ?
Na1 O6 C60 C59 -118.4(4) . . . . ?
C56 C55 C60 O6 -174.4(5) . . . . ?
C54 C55 C60 O6 6.9(8) . . . . ?
C56 C55 C60 C59 5.0(7) . . . . ?
C54 C55 C60 C59 -173.7(5) . . . . ?
C58 C59 C60 O6 175.5(5) . . . . ?
C58 C59 C60 C55 -4.0(8) . . . . ?
C64 O7 C61 C62 34.0(9) . . . . ?
Na2 O7 C61 C62 -158.0(5) . . . . ?
O7 C61 C62 C63 -37.5(8) . . . . ?
C61 C62 C63 C64 27.1(10) . . . . ?
C61 O7 C64 C63 -15.6(11) . . . . ?
Na2 O7 C64 C63 -177.8(5) . . . . ?
C62 C63 C64 O7 -8.3(11) . . . . ?
C68 O8 C65 C66 0.7(6) . . . . ?
Na3 O8 C65 C66 -137.4(4) . . . . ?
Na1 O8 C65 C66 121.4(4) 3_666 . . . ?
O8 C65 C66 C67 -24.0(6) . . . . ?
C65 C66 C67 C68 37.0(6) . . . . ?
C65 O8 C68 C67 23.1(6) . . . . ?
Na3 O8 C68 C67 157.6(4) . . . . ?
Na1 O8 C68 C67 -104.5(4) 3_666 . . . ?
C66 C67 C68 O8 -37.5(6) . . . . ?
C72 O9 C69 C70 -33.3(7) . . . . ?
Na4 O9 C69 C70 131.1(5) . . . . ?
O9 C69 C70 C71 13.8(8) . . . . ?
C69 C70 C71 C72 9.8(7) . . . . ?
C69 O9 C72 C71 40.0(7) . . . . ?
Na4 O9 C72 C71 -122.9(5) . . . . ?
C70 C71 C72 O9 -30.5(7) . . . . ?
C76 O10 C73 C74 -18.8(11) . . . . ?
Na4 O10 C73 C74 146.8(7) . . . . ?
O10 C73 C74 C75 33.0(13) . . . . ?
C73 C74 C75 C76 -34.4(16) . . . . ?
C73 O10 C76 C75 -3.0(14) . . . . ?
Na4 O10 C76 C75 -170.6(9) . . . . ?
C74 C75 C76 O10 23.9(17) . . . . ?
C80 O11 C77 C78 2.3(9) . . . . ?
Na5 O11 C77 C78 157.0(5) . . . . ?
O11 C77 C78 C79 -22.5(10) . . . . ?
C77 C78 C79 C80 32.5(10) . . . . ?
C77 O11 C80 C79 19.8(10) . . . . ?
Na5 O11 C80 C79 -136.5(6) . . . . ?
C78 C79 C80 O11 -33.2(10) . . . . ?
C84 O12 C81 C82 17.2(12) . . . . ?
Na5 O12 C81 C82 166.7(7) . . . . ?
O12 C81 C82 C83 -10.6(15) . . . . ?
C81 C82 C83 C84 0.2(17) . . . . ?
C82 C83 C84 O12 10.6(16) . . . . ?
C81 O12 C84 C83 -17.8(13) . . . . ?
Na5 O12 C84 C83 -167.6(9) . . . . ?
C88 O13 C85 C86A 18.9(10) . . . . ?
Na6 O13 C85 C86A -151.3(8) . . . . ?
C88 O13 C85 C86B -13.9(11) . . . . ?
Na6 O13 C85 C86B 175.9(8) . . . . ?
O13 C85 C86A C87 -31.5(12) . . . . ?
O13 C85 C86B C87 21.2(15) . . . . ?
C85 C86B C87 C88 -20.3(15) . . . . ?
C85 C86A C87 C88 31.7(13) . . . . ?
C85 O13 C88 C87 1.6(10) . . . . ?
Na6 O13 C88 C87 171.7(6) . . . . ?
C86B C87 C88 O13 12.3(13) . . . . ?
C86A C87 C88 O13 -20.2(12) . . . . ?
